data_7017873
loop_
_publ_author_name
'Horrillo-Martinez, Patricia'
'Patrick, Brian O.'
'Schafer, Laurel L.'
'Fryzuk, Michael D.'

_publ_section_title
;
 Oxygen extrusion from amidate ligands to generate terminal Ta[double
 bond, length as m-dash]O units under reducing conditions. How to
 successfully use amidate ligands in dinitrogen coordination chemistry.
;
_journal_issue 5
_journal_name_full 'Dalton transactions (Cambridge, England : 2003)'
_journal_page_first 1609
_journal_page_last 1616
_journal_paper_doi 10.1039/c1dt11595b
_journal_volume 41
_journal_year 2012
_chemical_formula_moiety '2(C46 H66 Cl2 N4 O2 Ta2), 3(C7 H8)'
_chemical_formula_sum 'C113 H156 Cl4 N8 O4 Ta4'
_chemical_formula_weight 2556.06
_chemical_name_common
;
(eta5-pentamethylcyclopendienyl)(eta3-N-2,6-
dimethylphenyl(tert-butyl)amidate) (mu-eta1,eta1-dinitrogen)tantalum
;
_chemical_name_systematic
;
(eta5-pentamethylcyclopendienyl)(eta3-N-2,6-dimethylphenyl(tert-butyl)amidate)
(mu-eta1,eta1-dinitrogen)tantalum
;
_space_group_IT_number 2
_symmetry_cell_setting triclinic
_symmetry_space_group_name_Hall '-P 1'
_symmetry_space_group_name_H-M 'P -1'
_atom_sites_solution_hydrogens geom
_atom_sites_solution_primary direct
_atom_sites_solution_secondary difmap
_audit_creation_method SHELXL-97
_cell_angle_alpha 93.870(10)
_cell_angle_beta 93.340(10)
_cell_angle_gamma 90.310(10)
_cell_formula_units_Z 2
_cell_length_a 10.798(2)
_cell_length_b 18.392(4)
_cell_length_c 28.086(6)
_cell_measurement_reflns_used 7547
_cell_measurement_temperature 100(2)
_cell_measurement_theta_max 27.8985
_cell_measurement_theta_min 2.5345
_cell_volume 5555(2)
_computing_cell_refinement 'Bruker SAINT'
_computing_data_collection 'Bruker APEX2'
_computing_data_reduction 'Bruker SAINT'
_computing_molecular_graphics 'Bruker SHELXTL'
_computing_publication_material 'Bruker SHELXTL'
_computing_structure_refinement 'SHELXL-97 (Sheldrick, 2008)'
_computing_structure_solution 'SHELXS-97 (Sheldrick, 2008)'
_diffrn_ambient_temperature 100(2)
_diffrn_measured_fraction_theta_full 0.981
_diffrn_measured_fraction_theta_max 0.981
_diffrn_measurement_device_type 'Bruker X8 APEX II'
_diffrn_measurement_method 'area detector'
_diffrn_radiation_monochromator graphite
_diffrn_radiation_source 'fine-focus sealed tube'
_diffrn_radiation_type MoK\a
_diffrn_radiation_wavelength 0.71073
_diffrn_reflns_av_R_equivalents 0.0732
_diffrn_reflns_av_sigmaI/netI 0.0729
_diffrn_reflns_limit_h_max 14
_diffrn_reflns_limit_h_min -14
_diffrn_reflns_limit_k_max 24
_diffrn_reflns_limit_k_min -23
_diffrn_reflns_limit_l_max 33
_diffrn_reflns_limit_l_min -37
_diffrn_reflns_number 105750
_diffrn_reflns_theta_full 28.05
_diffrn_reflns_theta_max 28.05
_diffrn_reflns_theta_min 1.37
_exptl_absorpt_coefficient_mu 4.075
_exptl_absorpt_correction_T_max 0.665
_exptl_absorpt_correction_T_min 0.574
_exptl_absorpt_correction_type multi-scan
_exptl_absorpt_process_details 'SADABS (Sheldrick, 2008)'
_exptl_crystal_colour red
_exptl_crystal_density_diffrn 1.528
_exptl_crystal_density_method 'not measured'
_exptl_crystal_description prism
_exptl_crystal_F_000 2564
_exptl_crystal_size_max 0.2
_exptl_crystal_size_mid 0.2
_exptl_crystal_size_min 0.1
_refine_diff_density_max 1.164
_refine_diff_density_min -0.840
_refine_diff_density_rms 0.151
_refine_ls_extinction_method none
_refine_ls_goodness_of_fit_ref 0.995
_refine_ls_hydrogen_treatment constr
_refine_ls_matrix_type full
_refine_ls_number_parameters 1241
_refine_ls_number_reflns 26492
_refine_ls_number_restraints 0
_refine_ls_restrained_S_all 0.995
_refine_ls_R_factor_all 0.0608
_refine_ls_R_factor_gt 0.0356
_refine_ls_shift/su_max 0.005
_refine_ls_shift/su_mean 0.000
_refine_ls_structure_factor_coef Fsqd
_refine_ls_weighting_details 'calc w=1/[\s^2^(Fo^2^)+(0.0162P)^2^+0.0000P] where P=(Fo^2^+2Fc^2^)/3'
_refine_ls_weighting_scheme calc
_refine_ls_wR_factor_gt 0.0681
_refine_ls_wR_factor_ref 0.0764
_reflns_number_gt 19547
_reflns_number_total 26492
_reflns_threshold_expression >2sigma(I)
_cod_data_source_file c1dt11595b.txt
_cod_data_source_block ls206_7b_ls307r_v2
_cod_depositor_comments
;
The following automatic conversions were performed:

'_symmetry_cell_setting' value 'Triclinic' changed to 'triclinic'
according to /home/saulius/struct/CIF-dictionaries/cif_core.dic
dictionary named 'cif_core.dic' version 2.4.1 from 2010-06-29.

Automatic conversion script
Id: cif_fix_values 1715 2011-07-08 13:25:40Z adriana 
;
_cod_original_sg_symbol_H-M P-1
_cod_database_code 7017873

loop_
_symmetry_equiv_pos_as_xyz
'x, y, z'
'-x, -y, -z'

loop_
_atom_site_label
_atom_site_type_symbol
_atom_site_fract_x
_atom_site_fract_y
_atom_site_fract_z
_atom_site_U_iso_or_equiv
_atom_site_adp_type
_atom_site_occupancy
_atom_site_symmetry_multiplicity
_atom_site_calc_flag
_atom_site_refinement_flags
Ta2 Ta 0.300677(13) 0.182617(9) 0.600801(6) 0.01411(4) Uani 1 1 d .
Ta4 Ta 0.312846(13) 0.183869(9) 1.037931(6) 0.01569(4) Uani 1 1 d .
Ta3 Ta 0.161481(13) 0.301040(9) 0.895426(6) 0.01355(4) Uani 1 1 d .
Ta1 Ta 0.175201(13) 0.310875(9) 0.459785(6) 0.01515(4) Uani 1 1 d .
Cl1 Cl -0.00118(8) 0.23610(5) 0.42970(4) 0.0216(2) Uani 1 1 d .
Cl4 Cl 0.48375(8) 0.26647(6) 1.06217(4) 0.0225(2) Uani 1 1 d .
Cl2 Cl 0.20051(8) 0.26087(5) 0.65897(4) 0.0204(2) Uani 1 1 d .
Cl3 Cl 0.26372(8) 0.22478(5) 0.83678(4) 0.0199(2) Uani 1 1 d .
C33 C 0.1365(4) 0.2948(2) 0.30845(15) 0.0270(10) Uani 1 1 d .
H33A H 0.0915 0.3191 0.3333 0.040 Uiso 1 1 calc R
H33B H 0.0902 0.2970 0.2784 0.040 Uiso 1 1 calc R
H33C H 0.2156 0.3184 0.3069 0.040 Uiso 1 1 calc R
C95 C 0.4067(4) -0.0043(3) 0.77996(17) 0.0321(12) Uani 1 1 d .
H95 H 0.3229 -0.0168 0.7784 0.039 Uiso 1 1 calc R
N2 N 0.2427(3) 0.22428(17) 0.54756(11) 0.0167(7) Uani 1 1 d .
N6 N 0.2519(3) 0.23258(17) 0.98844(11) 0.0167(7) Uani 1 1 d .
C58 C 0.3790(4) 0.0901(2) 0.97932(15) 0.0218(10) Uani 1 1 d .
N1 N 0.2234(3) 0.25583(17) 0.50810(11) 0.0153(7) Uani 1 1 d .
N5 N 0.2246(3) 0.26067(17) 0.94832(11) 0.0147(7) Uani 1 1 d .
C47 C -0.0183(3) 0.2248(2) 0.86802(15) 0.0199(9) Uani 1 1 d .
O2 O 0.2899(2) 0.07183(14) 0.57157(10) 0.0173(6) Uani 1 1 d .
N8 N 0.2341(3) 0.24074(18) 1.10100(12) 0.0186(8) Uani 1 1 d .
C12 C 0.4821(3) 0.2572(2) 0.62843(15) 0.0211(10) Uani 1 1 d .
O4 O 0.1343(2) 0.15264(15) 1.06081(10) 0.0220(7) Uani 1 1 d .
O3 O 0.1679(2) 0.41084(14) 0.92642(9) 0.0179(6) Uani 1 1 d .
C2 C 0.1168(4) 0.4040(2) 0.52030(15) 0.0250(10) Uani 1 1 d .
C34 C 0.1913(3) 0.0537(2) 0.59199(13) 0.0162(9) Uani 1 1 d .
O1 O 0.3592(2) 0.33798(15) 0.44005(10) 0.0223(7) Uani 1 1 d .
N3 N 0.2564(3) 0.25588(18) 0.39633(11) 0.0159(7) Uani 1 1 d .
C28 C 0.1874(3) 0.0712(2) 0.33994(15) 0.0214(9) Uani 1 1 d .
H28 H 0.1989 0.0227 0.3464 0.026 Uiso 1 1 calc R
C57 C 0.2916(4) 0.0587(2) 1.00774(15) 0.0211(9) Uani 1 1 d .
C44 C 0.0371(3) 0.1018(2) 0.69066(14) 0.0178(9) Uani 1 1 d .
C29 C 0.1234(3) 0.0877(2) 0.29788(15) 0.0217(10) Uani 1 1 d .
H29 H 0.0905 0.0505 0.2767 0.026 Uiso 1 1 calc R
C46 C -0.0650(3) 0.1619(2) 0.56736(14) 0.0258(10) Uani 1 1 d .
H46A H -0.1454 0.1781 0.5565 0.039 Uiso 1 1 calc R
H46B H -0.0409 0.1210 0.5470 0.039 Uiso 1 1 calc R
H46C H -0.0056 0.2007 0.5664 0.039 Uiso 1 1 calc R
C74 C 0.5339(4) 0.3807(2) 0.78538(15) 0.0244(10) Uani 1 1 d .
H74 H 0.5352 0.3917 0.7536 0.029 Uiso 1 1 calc R
C77 C 0.5321(3) 0.3470(2) 0.88033(15) 0.0186(9) Uani 1 1 d .
C72 C 0.4243(3) 0.3725(2) 0.85638(14) 0.0152(9) Uani 1 1 d .
C26 C 0.2194(3) 0.1985(2) 0.36138(14) 0.0174(9) Uani 1 1 d .
C43 C -0.0739(3) 0.1079(2) 0.71303(15) 0.0212(9) Uani 1 1 d .
H43 H -0.0760 0.0972 0.7449 0.025 Uiso 1 1 calc R
N4 N 0.1496(3) 0.10874(18) 0.61820(11) 0.0152(7) Uani 1 1 d .
C51 C -0.0177(3) 0.2826(2) 0.83555(14) 0.0197(9) Uani 1 1 d .
N7 N 0.3115(2) 0.37732(17) 0.88005(11) 0.0147(7) Uani 1 1 d .
C39 C 0.0371(3) 0.1138(2) 0.64268(14) 0.0159(9) Uani 1 1 d .
C19 C 0.5021(3) 0.0575(2) 0.65226(16) 0.0263(10) Uani 1 1 d .
H19A H 0.5871 0.0428 0.6557 0.039 Uiso 1 1 calc R
H19B H 0.4572 0.0238 0.6299 0.039 Uiso 1 1 calc R
H19C H 0.4658 0.0578 0.6827 0.039 Uiso 1 1 calc R
C63 C 0.3652(4) 0.1003(2) 0.92715(15) 0.0321(11) Uani 1 1 d .
H63A H 0.3845 0.1499 0.9216 0.048 Uiso 1 1 calc R
H63B H 0.2814 0.0891 0.9156 0.048 Uiso 1 1 calc R
H63C H 0.4209 0.0684 0.9106 0.048 Uiso 1 1 calc R
C80 C 0.1316(3) 0.2020(2) 1.09637(15) 0.0197(9) Uani 1 1 d .
C87 C 0.2994(4) 0.4292(3) 1.15007(18) 0.0329(12) Uani 1 1 d .
H87 H 0.2871 0.4767 1.1415 0.039 Uiso 1 1 calc R
C93 C 0.5705(4) 0.0815(2) 0.80513(15) 0.0268(11) Uani 1 1 d .
C60 C 0.4669(4) 0.0866(2) 1.05580(15) 0.0228(10) Uani 1 1 d .
C3 C 0.2053(4) 0.4353(2) 0.49166(16) 0.0256(10) Uani 1 1 d .
C53 C -0.0608(4) 0.2158(3) 0.95716(16) 0.0351(12) Uani 1 1 d .
H53A H -0.0272 0.2441 0.9850 0.053 Uiso 1 1 calc R
H53B H -0.0188 0.1700 0.9543 0.053 Uiso 1 1 calc R
H53C H -0.1477 0.2073 0.9601 0.053 Uiso 1 1 calc R
C98 C 0.6535(4) 0.0327(3) 0.78458(16) 0.0294(11) Uani 1 1 d .
H98 H 0.7374 0.0447 0.7858 0.035 Uiso 1 1 calc R
C32 C 0.3013(4) 0.1078(2) 0.41900(15) 0.0261(10) Uani 1 1 d .
H32A H 0.2975 0.0562 0.4220 0.039 Uiso 1 1 calc R
H32B H 0.2624 0.1326 0.4453 0.039 Uiso 1 1 calc R
H32C H 0.3865 0.1232 0.4193 0.039 Uiso 1 1 calc R
C91 C 0.1849(4) 0.3845(3) 1.07254(17) 0.0378(13) Uani 1 1 d .
H91A H 0.2264 0.3595 1.0470 0.057 Uiso 1 1 calc R
H91B H 0.1842 0.4358 1.0681 0.057 Uiso 1 1 calc R
H91C H 0.1012 0.3667 1.0725 0.057 Uiso 1 1 calc R
C41 C -0.1789(3) 0.1456(2) 0.64186(16) 0.0228(10) Uani 1 1 d .
H41 H -0.2510 0.1606 0.6258 0.027 Uiso 1 1 calc R
C35 C 0.1456(3) -0.0248(2) 0.58439(14) 0.0201(9) Uani 1 1 d .
C92 C 0.3578(4) 0.2111(2) 1.19042(16) 0.0294(11) Uani 1 1 d .
H92A H 0.2800 0.1880 1.1952 0.044 Uiso 1 1 calc R
H92B H 0.4096 0.2120 1.2194 0.044 Uiso 1 1 calc R
H92C H 0.3982 0.1843 1.1653 0.044 Uiso 1 1 calc R
C90 C 0.3352(3) 0.2882(2) 1.17671(14) 0.0216(9) Uani 1 1 d .
C55 C -0.0416(3) 0.4237(2) 0.84410(16) 0.0273(11) Uani 1 1 d .
H55A H 0.0019 0.4241 0.8153 0.041 Uiso 1 1 calc R
H55B H -0.0041 0.4585 0.8677 0.041 Uiso 1 1 calc R
H55C H -0.1268 0.4363 0.8375 0.041 Uiso 1 1 calc R
C40 C -0.0695(3) 0.1396(2) 0.61796(15) 0.0193(9) Uani 1 1 d .
C50 C -0.0353(3) 0.3490(2) 0.86259(15) 0.0193(9) Uani 1 1 d .
C48 C -0.0432(3) 0.2564(2) 0.91381(15) 0.0212(10) Uani 1 1 d .
C11 C 0.5068(3) 0.2255(2) 0.58326(15) 0.0231(10) Uani 1 1 d .
C61 C 0.3472(4) 0.0562(2) 1.05542(15) 0.0246(10) Uani 1 1 d .
C49 C -0.0502(3) 0.3329(2) 0.91101(15) 0.0220(10) Uani 1 1 d .
C18 C 0.4682(4) 0.2101(2) 0.71361(14) 0.0260(10) Uani 1 1 d .
H18A H 0.4480 0.1646 0.7262 0.039 Uiso 1 1 calc R
H18B H 0.4040 0.2446 0.7201 0.039 Uiso 1 1 calc R
H18C H 0.5456 0.2283 0.7284 0.039 Uiso 1 1 calc R
C85 C 0.2703(3) 0.3008(2) 1.13364(15) 0.0201(9) Uani 1 1 d .
C9 C 0.2041(4) 0.4747(2) 0.40410(17) 0.0364(12) Uani 1 1 d .
H9A H 0.1699 0.4526 0.3742 0.055 Uiso 1 1 calc R
H9B H 0.2922 0.4677 0.4063 0.055 Uiso 1 1 calc R
H9C H 0.1868 0.5260 0.4059 0.055 Uiso 1 1 calc R
C67 C 0.2711(3) 0.4299(2) 0.90840(14) 0.0176(9) Uani 1 1 d .
C31 C 0.1557(3) 0.2163(2) 0.31909(15) 0.0206(9) Uani 1 1 d .
C109 C 0.1844(4) 0.7622(3) 0.70725(17) 0.0336(12) Uani 1 1 d .
H109 H 0.1406 0.7699 0.6786 0.040 Uiso 1 1 calc R
C14 C 0.4959(3) 0.1334(2) 0.63411(15) 0.0215(10) Uani 1 1 d .
C42 C -0.1817(3) 0.1295(2) 0.68896(16) 0.0230(10) Uani 1 1 d .
H42 H -0.2554 0.1331 0.7045 0.028 Uiso 1 1 calc R
C6 C -0.1104(4) 0.3580(3) 0.50720(17) 0.0357(12) Uani 1 1 d .
H6A H -0.0930 0.3293 0.5341 0.054 Uiso 1 1 calc R
H6B H -0.1509 0.3280 0.4815 0.054 Uiso 1 1 calc R
H6C H -0.1634 0.3976 0.5163 0.054 Uiso 1 1 calc R
C83 C 0.0013(4) 0.1313(3) 1.14528(17) 0.0395(13) Uani 1 1 d .
H83A H 0.0011 0.0935 1.1200 0.059 Uiso 1 1 calc R
H83B H -0.0753 0.1296 1.1609 0.059 Uiso 1 1 calc R
H83C H 0.0694 0.1243 1.1680 0.059 Uiso 1 1 calc R
C45 C 0.1548(3) 0.0847(2) 0.71986(15) 0.0263(10) Uani 1 1 d .
H45A H 0.2151 0.0647 0.6990 0.039 Uiso 1 1 calc R
H45B H 0.1364 0.0500 0.7425 0.039 Uiso 1 1 calc R
H45C H 0.1873 0.1286 0.7365 0.039 Uiso 1 1 calc R
C66 C 0.2893(4) 0.0222(3) 1.09573(17) 0.0378(12) Uani 1 1 d .
H66A H 0.3109 -0.0284 1.0954 0.057 Uiso 1 1 calc R
H66B H 0.2007 0.0265 1.0921 0.057 Uiso 1 1 calc R
H66C H 0.3190 0.0466 1.1255 0.057 Uiso 1 1 calc R
C79 C 0.5275(3) 0.3262(2) 0.93083(15) 0.0260(11) Uani 1 1 d .
H79A H 0.4675 0.2878 0.9322 0.039 Uiso 1 1 calc R
H79B H 0.5043 0.3677 0.9508 0.039 Uiso 1 1 calc R
H79C H 0.6077 0.3097 0.9418 0.039 Uiso 1 1 calc R
C86 C 0.2523(4) 0.3714(2) 1.11962(16) 0.0266(10) Uani 1 1 d .
C15 C 0.5114(3) 0.1490(2) 0.58558(14) 0.0206(10) Uani 1 1 d .
C62 C 0.1669(4) 0.0275(2) 0.98994(17) 0.0318(11) Uani 1 1 d .
H62A H 0.1376 0.0512 0.9621 0.048 Uiso 1 1 calc R
H62B H 0.1091 0.0350 1.0145 0.048 Uiso 1 1 calc R
H62C H 0.1745 -0.0238 0.9819 0.048 Uiso 1 1 calc R
C76 C 0.6400(3) 0.3414(2) 0.85589(16) 0.0240(10) Uani 1 1 d .
H76 H 0.7125 0.3258 0.8714 0.029 Uiso 1 1 calc R
C23 C 0.5004(4) 0.3648(3) 0.35889(18) 0.0420(13) Uani 1 1 d .
H23A H 0.4322 0.3769 0.3375 0.063 Uiso 1 1 calc R
H23B H 0.5760 0.3653 0.3425 0.063 Uiso 1 1 calc R
H23C H 0.5064 0.3998 0.3859 0.063 Uiso 1 1 calc R
C112 C 0.3143(4) 0.7385(3) 0.79257(16) 0.0313(12) Uani 1 1 d .
H112 H 0.3584 0.7309 0.8212 0.038 Uiso 1 1 calc R
C16 C 0.5281(4) 0.2651(3) 0.53946(16) 0.0361(13) Uani 1 1 d .
H16A H 0.4826 0.3098 0.5405 0.054 Uiso 1 1 calc R
H16B H 0.5005 0.2351 0.5115 0.054 Uiso 1 1 calc R
H16C H 0.6150 0.2757 0.5383 0.054 Uiso 1 1 calc R
C13 C 0.4790(3) 0.1988(2) 0.66076(14) 0.0206(10) Uani 1 1 d .
C105 C -0.1866(4) 0.4555(3) 0.71248(17) 0.0340(12) Uani 1 1 d .
H105 H -0.2710 0.4460 0.7136 0.041 Uiso 1 1 calc R
C68 C 0.3183(3) 0.5060(2) 0.92380(15) 0.0226(10) Uani 1 1 d .
C64 C 0.6054(4) 0.1401(2) 0.99335(17) 0.0319(11) Uani 1 1 d .
H64A H 0.6465 0.1694 1.0192 0.048 Uiso 1 1 calc R
H64B H 0.5874 0.1696 0.9669 0.048 Uiso 1 1 calc R
H64C H 0.6582 0.1007 0.9836 0.048 Uiso 1 1 calc R
C73 C 0.4233(3) 0.3870(2) 0.80839(15) 0.0206(9) Uani 1 1 d .
C7 C 0.1316(5) 0.3920(3) 0.57271(16) 0.0382(12) Uani 1 1 d .
H7A H 0.0840 0.4275 0.5903 0.057 Uiso 1 1 calc R
H7B H 0.2176 0.3970 0.5833 0.057 Uiso 1 1 calc R
H7C H 0.1027 0.3440 0.5780 0.057 Uiso 1 1 calc R
C97 C 0.6136(4) -0.0330(3) 0.76246(17) 0.0326(12) Uani 1 1 d .
H97 H 0.6706 -0.0649 0.7491 0.039 Uiso 1 1 calc R
C75 C 0.6414(4) 0.3586(2) 0.80878(16) 0.0278(11) Uani 1 1 d .
H75 H 0.7147 0.3553 0.7929 0.033 Uiso 1 1 calc R
C52 C -0.0089(4) 0.1453(2) 0.85418(16) 0.0276(11) Uani 1 1 d .
H52A H 0.0169 0.1199 0.8818 0.041 Uiso 1 1 calc R
H52B H 0.0508 0.1380 0.8303 0.041 Uiso 1 1 calc R
H52C H -0.0883 0.1269 0.8415 0.041 Uiso 1 1 calc R
C17 C 0.4744(4) 0.3364(2) 0.64286(16) 0.0303(11) Uani 1 1 d .
H17A H 0.5548 0.3544 0.6548 0.045 Uiso 1 1 calc R
H17B H 0.4166 0.3437 0.6674 0.045 Uiso 1 1 calc R
H17C H 0.4469 0.3623 0.6157 0.045 Uiso 1 1 calc R
C37 C 0.1616(4) -0.0615(2) 0.63197(16) 0.0295(11) Uani 1 1 d .
H37A H 0.2466 -0.0572 0.6440 0.044 Uiso 1 1 calc R
H37B H 0.1389 -0.1121 0.6269 0.044 Uiso 1 1 calc R
H37C H 0.1093 -0.0381 0.6548 0.044 Uiso 1 1 calc R
C56 C -0.0071(4) 0.2725(2) 0.78281(14) 0.0264(11) Uani 1 1 d .
H56A H -0.0836 0.2529 0.7680 0.040 Uiso 1 1 calc R
H56B H 0.0590 0.2394 0.7760 0.040 Uiso 1 1 calc R
H56C H 0.0101 0.3187 0.7704 0.040 Uiso 1 1 calc R
C25 C 0.4752(4) 0.2322(3) 0.33361(16) 0.0326(11) Uani 1 1 d .
H25A H 0.4645 0.1844 0.3446 0.049 Uiso 1 1 calc R
H25B H 0.5516 0.2343 0.3179 0.049 Uiso 1 1 calc R
H25C H 0.4072 0.2424 0.3116 0.049 Uiso 1 1 calc R
C107 C 0.2798(4) 0.6803(3) 0.76153(17) 0.0304(11) Uani 1 1 d .
C4 C 0.1472(4) 0.4404(2) 0.44443(15) 0.0231(10) Uani 1 1 d .
C78 C 0.3044(4) 0.4068(2) 0.78145(15) 0.0278(11) Uani 1 1 d .
H78A H 0.2457 0.3674 0.7813 0.042 Uiso 1 1 calc R
H78B H 0.3213 0.4157 0.7492 0.042 Uiso 1 1 calc R
H78C H 0.2706 0.4499 0.7967 0.042 Uiso 1 1 calc R
C110 C 0.2192(4) 0.8205(3) 0.73871(18) 0.0347(12) Uani 1 1 d .
H110 H 0.1993 0.8677 0.7313 0.042 Uiso 1 1 calc R
C5 C 0.0262(4) 0.4118(2) 0.44471(15) 0.0217(10) Uani 1 1 d .
C100 C -0.1117(4) 0.4030(2) 0.69159(16) 0.0293(11) Uani 1 1 d .
C111 C 0.2837(4) 0.8084(3) 0.78134(17) 0.0310(11) Uani 1 1 d .
H111 H 0.3066 0.8477 0.8027 0.037 Uiso 1 1 calc R
C27 C 0.2349(3) 0.1258(2) 0.37269(14) 0.0192(9) Uani 1 1 d .
C65 C 0.5634(4) 0.0945(2) 1.09703(16) 0.0339(12) Uani 1 1 d .
H65A H 0.5297 0.0770 1.1251 0.051 Uiso 1 1 calc R
H65B H 0.5865 0.1449 1.1030 0.051 Uiso 1 1 calc R
H65C H 0.6351 0.0666 1.0892 0.051 Uiso 1 1 calc R
C94 C 0.4455(4) 0.0619(3) 0.80244(16) 0.0289(11) Uani 1 1 d .
H94 H 0.3878 0.0934 0.8158 0.035 Uiso 1 1 calc R
C8 C 0.3310(4) 0.4647(2) 0.50907(17) 0.0352(12) Uani 1 1 d .
H8A H 0.3244 0.5153 0.5194 0.053 Uiso 1 1 calc R
H8B H 0.3865 0.4595 0.4836 0.053 Uiso 1 1 calc R
H8C H 0.3624 0.4380 0.5354 0.053 Uiso 1 1 calc R
C102 C 0.0620(4) 0.4864(3) 0.70928(16) 0.0305(11) Uani 1 1 d .
H102 H 0.1462 0.4966 0.7081 0.037 Uiso 1 1 calc R
C104 C -0.1390(4) 0.5221(3) 0.73175(17) 0.0328(12) Uani 1 1 d .
H104 H -0.1909 0.5563 0.7459 0.039 Uiso 1 1 calc R
C21 C 0.3605(3) 0.2915(2) 0.40314(14) 0.0195(9) Uani 1 1 d .
C81 C 0.0150(4) 0.2058(3) 1.12431(16) 0.0263(10) Uani 1 1 d .
C1 C 0.0093(4) 0.3877(2) 0.49104(15) 0.0239(10) Uani 1 1 d .
C99 C 0.6134(4) 0.1534(3) 0.82952(18) 0.0415(13) Uani 1 1 d .
H99A H 0.6398 0.1466 0.8621 0.062 Uiso 1 1 calc R
H99B H 0.5463 0.1874 0.8287 0.062 Uiso 1 1 calc R
H99C H 0.6814 0.1720 0.8133 0.062 Uiso 1 1 calc R
C101 C 0.0136(4) 0.4196(3) 0.69029(16) 0.0289(11) Uani 1 1 d .
H101 H 0.0662 0.3854 0.6765 0.035 Uiso 1 1 calc R
C10 C -0.0724(4) 0.4083(2) 0.40459(16) 0.0337(12) Uani 1 1 d .
H10A H -0.1384 0.4407 0.4127 0.050 Uiso 1 1 calc R
H10B H -0.1042 0.3593 0.3995 0.050 Uiso 1 1 calc R
H10C H -0.0374 0.4225 0.3759 0.050 Uiso 1 1 calc R
C59 C 0.4860(3) 0.1098(2) 1.00955(15) 0.0221(10) Uani 1 1 d .
C30 C 0.1085(3) 0.1601(2) 0.28749(14) 0.0214(10) Uani 1 1 d .
H30 H 0.0664 0.1711 0.2591 0.026 Uiso 1 1 calc R
C88 C 0.3636(4) 0.4174(3) 1.19245(18) 0.0362(12) Uani 1 1 d .
H88 H 0.3957 0.4567 1.2120 0.043 Uiso 1 1 calc R
C89 C 0.3805(4) 0.3474(3) 1.20594(17) 0.0318(11) Uani 1 1 d .
H89 H 0.4227 0.3397 1.2349 0.038 Uiso 1 1 calc R
C82 C -0.0961(4) 0.2176(3) 1.08873(16) 0.0413(14) Uani 1 1 d .
H82A H -0.0877 0.2641 1.0756 0.062 Uiso 1 1 calc R
H82B H -0.1717 0.2163 1.1050 0.062 Uiso 1 1 calc R
H82C H -0.0981 0.1798 1.0634 0.062 Uiso 1 1 calc R
C84 C 0.0179(4) 0.2656(3) 1.16452(16) 0.0326(11) Uani 1 1 d .
H84A H 0.0866 0.2580 1.1869 0.049 Uiso 1 1 calc R
H84B H -0.0581 0.2645 1.1806 0.049 Uiso 1 1 calc R
H84C H 0.0272 0.3122 1.1515 0.049 Uiso 1 1 calc R
C108 C 0.2150(4) 0.6922(3) 0.71854(17) 0.0308(11) Uani 1 1 d .
H108 H 0.1920 0.6529 0.6972 0.037 Uiso 1 1 calc R
C38 C 0.0079(3) -0.0286(2) 0.56730(15) 0.0247(10) Uani 1 1 d .
H38A H -0.0407 -0.0048 0.5912 0.037 Uiso 1 1 calc R
H38B H -0.0179 -0.0787 0.5620 0.037 Uiso 1 1 calc R
H38C H -0.0038 -0.0047 0.5380 0.037 Uiso 1 1 calc R
C22 C 0.4789(4) 0.2884(3) 0.37610(16) 0.0265(10) Uani 1 1 d .
C96 C 0.4894(4) -0.0518(3) 0.75998(16) 0.0323(12) Uani 1 1 d .
H96 H 0.4622 -0.0961 0.7449 0.039 Uiso 1 1 calc R
C54 C -0.0828(4) 0.3864(3) 0.95063(17) 0.0362(12) Uani 1 1 d .
H54A H -0.1713 0.3915 0.9503 0.054 Uiso 1 1 calc R
H54B H -0.0452 0.4327 0.9464 0.054 Uiso 1 1 calc R
H54C H -0.0529 0.3693 0.9807 0.054 Uiso 1 1 calc R
C20 C 0.5416(4) 0.0943(3) 0.54592(16) 0.0338(12) Uani 1 1 d .
H20A H 0.5066 0.1096 0.5161 0.051 Uiso 1 1 calc R
H20B H 0.5076 0.0476 0.5518 0.051 Uiso 1 1 calc R
H20C H 0.6300 0.0907 0.5446 0.051 Uiso 1 1 calc R
C36 C 0.2221(4) -0.0660(2) 0.54753(16) 0.0294(11) Uani 1 1 d .
H36A H 0.2136 -0.0431 0.5178 0.044 Uiso 1 1 calc R
H36B H 0.1929 -0.1155 0.5428 0.044 Uiso 1 1 calc R
H36C H 0.3077 -0.0654 0.5588 0.044 Uiso 1 1 calc R
C70 C 0.4436(3) 0.5239(2) 0.90419(17) 0.0294(11) Uani 1 1 d .
H70A H 0.5053 0.4911 0.9159 0.044 Uiso 1 1 calc R
H70B H 0.4673 0.5731 0.9145 0.044 Uiso 1 1 calc R
H70C H 0.4367 0.5188 0.8699 0.044 Uiso 1 1 calc R
C103 C -0.0149(4) 0.5370(3) 0.72972(17) 0.0318(11) Uani 1 1 d .
H103 H 0.0172 0.5818 0.7423 0.038 Uiso 1 1 calc R
C71 C 0.3294(4) 0.5125(3) 0.97818(16) 0.0369(12) Uani 1 1 d .
H71A H 0.2498 0.5038 0.9903 0.055 Uiso 1 1 calc R
H71B H 0.3582 0.5606 0.9891 0.055 Uiso 1 1 calc R
H71C H 0.3873 0.4772 0.9894 0.055 Uiso 1 1 calc R
C69 C 0.2205(4) 0.5599(2) 0.90608(19) 0.0386(13) Uani 1 1 d .
H69A H 0.2062 0.5521 0.8721 0.058 Uiso 1 1 calc R
H69B H 0.2498 0.6089 0.9139 0.058 Uiso 1 1 calc R
H69C H 0.1445 0.5524 0.9212 0.058 Uiso 1 1 calc R
C24 C 0.5881(4) 0.2716(3) 0.41124(16) 0.0407(13) Uani 1 1 d .
H24A H 0.5912 0.3070 0.4380 0.061 Uiso 1 1 calc R
H24B H 0.6643 0.2733 0.3953 0.061 Uiso 1 1 calc R
H24C H 0.5768 0.2238 0.4223 0.061 Uiso 1 1 calc R
C106 C -0.1618(5) 0.3314(3) 0.66992(19) 0.0526(16) Uani 1 1 d .
H10D H -0.2255 0.3144 0.6890 0.079 Uiso 1 1 calc R
H10E H -0.0960 0.2965 0.6688 0.079 Uiso 1 1 calc R
H10F H -0.1959 0.3374 0.6381 0.079 Uiso 1 1 calc R
C113 C 0.3092(4) 0.6030(3) 0.7743(2) 0.0513(16) Uani 1 1 d .
H11A H 0.3660 0.6045 0.8019 0.077 Uiso 1 1 calc R
H11B H 0.3462 0.5772 0.7479 0.077 Uiso 1 1 calc R
H11C H 0.2341 0.5785 0.7810 0.077 Uiso 1 1 calc R

loop_
_atom_site_aniso_label
_atom_site_aniso_U_11
_atom_site_aniso_U_22
_atom_site_aniso_U_33
_atom_site_aniso_U_23
_atom_site_aniso_U_13
_atom_site_aniso_U_12
Ta2 0.01340(7) 0.01568(10) 0.01340(9) 0.00257(7) 0.00015(6) 0.00214(6)
Ta4 0.01730(7) 0.01649(10) 0.01343(9) 0.00237(7) 0.00037(6) 0.00258(6)
Ta3 0.01252(7) 0.01472(9) 0.01327(9) 0.00079(7) -0.00048(6) 0.00197(6)
Ta1 0.01912(7) 0.01381(9) 0.01260(9) 0.00193(7) 0.00029(6) 0.00147(6)
Cl1 0.0186(4) 0.0196(6) 0.0261(6) -0.0015(5) 0.0008(4) 0.0000(4)
Cl4 0.0213(4) 0.0209(6) 0.0250(6) -0.0027(5) 0.0027(4) 0.0004(4)
Cl2 0.0219(4) 0.0187(6) 0.0203(6) -0.0020(4) 0.0024(4) 0.0037(4)
Cl3 0.0211(4) 0.0183(6) 0.0200(6) -0.0020(4) 0.0021(4) 0.0038(4)
C33 0.035(2) 0.030(3) 0.016(2) 0.004(2) -0.0031(18) 0.002(2)
C95 0.026(2) 0.032(3) 0.039(3) 0.012(2) 0.000(2) 0.004(2)
N2 0.0170(14) 0.0169(19) 0.0162(19) 0.0028(15) -0.0004(13) 0.0029(13)
N6 0.0184(15) 0.0153(19) 0.0166(19) 0.0015(15) 0.0029(13) 0.0022(13)
C58 0.029(2) 0.017(2) 0.020(2) 0.0016(19) -0.0023(17) 0.0075(18)
N1 0.0183(14) 0.0161(19) 0.0121(18) 0.0025(14) 0.0036(13) 0.0037(13)
N5 0.0158(14) 0.0152(18) 0.0131(18) 0.0027(14) 0.0000(12) 0.0015(13)
C47 0.0157(17) 0.022(2) 0.021(2) -0.0032(19) -0.0024(16) -0.0050(16)
O2 0.0175(12) 0.0146(16) 0.0202(16) 0.0009(12) 0.0055(11) 0.0009(11)
N8 0.0217(15) 0.017(2) 0.017(2) 0.0016(15) 0.0014(14) 0.0021(14)
C12 0.0184(18) 0.025(3) 0.021(2) 0.006(2) 0.0014(16) -0.0010(17)
O4 0.0217(13) 0.0257(18) 0.0188(17) 0.0010(14) 0.0027(12) -0.0033(12)
O3 0.0177(12) 0.0166(16) 0.0190(16) -0.0017(12) 0.0004(11) -0.0001(11)
C2 0.047(2) 0.015(2) 0.013(2) -0.0006(18) 0.0012(19) 0.010(2)
C34 0.0203(18) 0.023(2) 0.005(2) 0.0024(17) -0.0022(15) 0.0009(17)
O1 0.0228(13) 0.0234(17) 0.0208(17) 0.0003(14) 0.0028(12) -0.0053(12)
N3 0.0192(15) 0.021(2) 0.0084(18) 0.0048(15) 0.0023(13) -0.0008(14)
C28 0.0218(18) 0.016(2) 0.027(3) -0.0023(19) 0.0094(17) 0.0017(17)
C57 0.027(2) 0.014(2) 0.022(2) 0.0001(19) 0.0019(17) 0.0047(17)
C44 0.0176(17) 0.017(2) 0.019(2) -0.0029(18) 0.0011(15) -0.0002(16)
C29 0.0185(18) 0.026(3) 0.021(2) -0.006(2) 0.0108(16) -0.0023(17)
C46 0.025(2) 0.030(3) 0.022(2) 0.005(2) -0.0058(18) 0.0036(19)
C74 0.031(2) 0.023(3) 0.019(2) -0.001(2) 0.0076(18) -0.0065(19)
C77 0.0154(17) 0.014(2) 0.026(2) -0.0007(18) -0.0002(16) -0.0020(16)
C72 0.0142(16) 0.009(2) 0.023(2) 0.0015(17) 0.0032(15) -0.0022(15)
C26 0.0168(17) 0.020(2) 0.016(2) -0.0003(18) 0.0045(15) 0.0003(16)
C43 0.026(2) 0.022(2) 0.015(2) -0.0039(19) 0.0053(16) -0.0035(18)
N4 0.0129(14) 0.0192(19) 0.0139(18) 0.0027(15) 0.0025(12) 0.0028(13)
C51 0.0131(16) 0.024(2) 0.021(2) -0.0002(19) -0.0055(16) 0.0008(16)
N7 0.0122(13) 0.0181(19) 0.0140(18) 0.0022(15) 0.0019(12) 0.0001(13)
C39 0.0156(16) 0.016(2) 0.016(2) -0.0003(17) 0.0018(15) -0.0011(15)
C19 0.0208(19) 0.030(3) 0.029(3) 0.005(2) -0.0014(18) 0.0034(18)
C63 0.046(3) 0.029(3) 0.021(3) 0.002(2) -0.002(2) 0.010(2)
C80 0.0200(18) 0.021(2) 0.019(2) 0.0067(19) 0.0016(16) 0.0019(17)
C87 0.032(2) 0.019(3) 0.051(3) 0.003(2) 0.028(2) 0.003(2)
C93 0.036(2) 0.028(3) 0.018(2) 0.012(2) -0.0014(19) 0.002(2)
C60 0.028(2) 0.017(2) 0.023(3) 0.0031(19) -0.0054(18) 0.0064(18)
C3 0.035(2) 0.014(2) 0.026(3) -0.003(2) -0.0057(19) 0.0019(19)
C53 0.030(2) 0.046(3) 0.031(3) 0.007(2) 0.006(2) -0.005(2)
C98 0.027(2) 0.033(3) 0.030(3) 0.014(2) 0.0044(19) 0.001(2)
C32 0.030(2) 0.026(3) 0.024(3) 0.008(2) 0.0050(18) 0.0042(19)
C91 0.053(3) 0.030(3) 0.035(3) 0.019(2) 0.019(2) 0.017(2)
C41 0.0160(17) 0.015(2) 0.037(3) -0.003(2) -0.0033(17) -0.0021(16)
C35 0.0246(19) 0.017(2) 0.019(2) -0.0007(19) 0.0018(17) 0.0004(17)
C92 0.031(2) 0.029(3) 0.028(3) 0.003(2) -0.0017(19) 0.001(2)
C90 0.0217(19) 0.027(3) 0.016(2) -0.0078(19) 0.0087(16) 0.0004(18)
C55 0.0206(19) 0.024(3) 0.036(3) 0.004(2) -0.0046(18) 0.0070(18)
C40 0.0148(17) 0.016(2) 0.026(2) -0.0047(19) 0.0002(16) 0.0016(16)
C50 0.0125(16) 0.017(2) 0.028(3) 0.0035(19) -0.0053(16) 0.0023(16)
C48 0.0110(16) 0.033(3) 0.020(2) 0.001(2) 0.0026(15) -0.0038(17)
C11 0.0148(17) 0.031(3) 0.025(3) 0.010(2) 0.0008(16) -0.0030(17)
C61 0.034(2) 0.019(2) 0.022(3) 0.008(2) 0.0018(18) 0.0040(19)
C49 0.0135(17) 0.023(3) 0.028(3) -0.004(2) 0.0003(16) 0.0000(17)
C18 0.029(2) 0.030(3) 0.018(2) 0.001(2) -0.0060(17) 0.0014(19)
C85 0.0202(18) 0.022(2) 0.019(2) 0.0001(19) 0.0101(16) 0.0009(17)
C9 0.057(3) 0.025(3) 0.029(3) 0.010(2) 0.009(2) 0.002(2)
C67 0.0148(17) 0.016(2) 0.021(2) -0.0015(18) -0.0035(16) 0.0041(16)
C31 0.0154(17) 0.024(3) 0.023(2) 0.0006(19) 0.0026(16) 0.0027(17)
C109 0.022(2) 0.046(3) 0.034(3) 0.013(3) -0.0031(19) -0.003(2)
C14 0.0126(17) 0.024(3) 0.027(3) 0.002(2) -0.0045(16) 0.0049(16)
C42 0.0158(18) 0.021(2) 0.032(3) -0.005(2) 0.0108(17) -0.0017(17)
C6 0.038(2) 0.034(3) 0.037(3) 0.008(2) 0.015(2) 0.012(2)
C83 0.044(3) 0.047(4) 0.030(3) 0.001(3) 0.018(2) -0.007(2)
C45 0.0222(19) 0.036(3) 0.021(2) 0.004(2) -0.0026(17) -0.0001(19)
C66 0.057(3) 0.032(3) 0.026(3) 0.007(2) 0.012(2) 0.001(2)
C79 0.0180(18) 0.031(3) 0.029(3) 0.010(2) -0.0068(17) -0.0011(18)
C86 0.029(2) 0.022(3) 0.031(3) 0.003(2) 0.0172(19) 0.0078(19)
C15 0.0131(16) 0.032(3) 0.016(2) -0.0031(19) 0.0005(15) 0.0019(17)
C62 0.029(2) 0.028(3) 0.037(3) -0.007(2) -0.001(2) 0.000(2)
C76 0.0140(17) 0.023(3) 0.034(3) -0.003(2) -0.0016(17) -0.0007(16)
C23 0.045(3) 0.042(3) 0.041(3) 0.006(3) 0.020(2) -0.017(2)
C112 0.0205(19) 0.046(3) 0.029(3) 0.015(2) 0.0026(18) -0.004(2)
C16 0.027(2) 0.053(4) 0.031(3) 0.020(3) 0.0016(19) -0.009(2)
C13 0.0134(17) 0.030(3) 0.018(2) 0.005(2) -0.0041(15) -0.0016(17)
C105 0.027(2) 0.033(3) 0.044(3) 0.014(3) 0.010(2) 0.004(2)
C68 0.0228(19) 0.017(2) 0.027(3) -0.0046(19) 0.0022(17) -0.0031(17)
C64 0.025(2) 0.027(3) 0.044(3) -0.002(2) 0.009(2) 0.0073(19)
C73 0.0190(18) 0.016(2) 0.027(3) 0.0035(19) 0.0000(17) -0.0041(16)
C7 0.063(3) 0.031(3) 0.020(3) 0.000(2) 0.000(2) 0.014(3)
C97 0.035(2) 0.036(3) 0.030(3) 0.012(2) 0.014(2) 0.014(2)
C75 0.023(2) 0.025(3) 0.036(3) -0.012(2) 0.0125(19) -0.0052(18)
C52 0.026(2) 0.022(3) 0.035(3) 0.005(2) -0.0058(19) -0.0041(18)
C17 0.033(2) 0.025(3) 0.033(3) 0.004(2) -0.007(2) -0.004(2)
C37 0.032(2) 0.023(3) 0.032(3) 0.003(2) -0.004(2) -0.0002(19)
C56 0.031(2) 0.022(3) 0.024(3) -0.002(2) -0.0103(18) 0.0016(19)
C25 0.025(2) 0.048(3) 0.025(3) -0.003(2) 0.0117(19) -0.002(2)
C107 0.0181(19) 0.033(3) 0.042(3) 0.018(2) 0.0023(19) -0.0018(19)
C4 0.041(2) 0.010(2) 0.019(2) 0.0024(19) 0.0003(19) 0.0048(19)
C78 0.027(2) 0.032(3) 0.025(3) 0.009(2) 0.0000(18) 0.0044(19)
C110 0.0185(19) 0.040(3) 0.048(3) 0.014(3) 0.005(2) 0.000(2)
C5 0.031(2) 0.012(2) 0.022(2) 0.0009(18) -0.0005(18) 0.0096(18)
C100 0.042(2) 0.022(3) 0.024(3) 0.011(2) -0.005(2) 0.003(2)
C111 0.025(2) 0.035(3) 0.034(3) 0.002(2) 0.0079(19) -0.003(2)
C27 0.0175(17) 0.024(3) 0.017(2) 0.0015(19) 0.0072(16) 0.0022(17)
C65 0.036(2) 0.029(3) 0.034(3) -0.004(2) -0.016(2) 0.009(2)
C94 0.026(2) 0.031(3) 0.031(3) 0.008(2) 0.0033(19) 0.016(2)
C8 0.040(2) 0.025(3) 0.039(3) -0.006(2) -0.005(2) -0.002(2)
C102 0.024(2) 0.035(3) 0.034(3) 0.013(2) 0.0010(19) 0.007(2)
C104 0.041(3) 0.027(3) 0.032(3) 0.007(2) 0.016(2) 0.016(2)
C21 0.027(2) 0.018(2) 0.013(2) 0.0015(18) -0.0028(16) 0.0011(17)
C81 0.024(2) 0.033(3) 0.022(3) 0.005(2) 0.0050(18) -0.0032(19)
C1 0.032(2) 0.018(2) 0.022(3) 0.003(2) 0.0069(18) 0.0082(18)
C99 0.049(3) 0.034(3) 0.040(3) 0.004(3) -0.008(2) 0.001(2)
C101 0.034(2) 0.031(3) 0.024(3) 0.006(2) 0.0067(19) 0.015(2)
C10 0.041(2) 0.026(3) 0.033(3) 0.002(2) -0.012(2) 0.006(2)
C59 0.0247(19) 0.018(2) 0.024(3) 0.0011(19) 0.0012(17) 0.0074(17)
C30 0.0195(18) 0.029(3) 0.016(2) 0.0012(19) 0.0005(16) 0.0008(17)
C88 0.030(2) 0.030(3) 0.048(3) -0.017(3) 0.023(2) -0.008(2)
C89 0.026(2) 0.034(3) 0.034(3) -0.011(2) 0.010(2) -0.002(2)
C82 0.022(2) 0.075(4) 0.027(3) 0.002(3) 0.0071(19) 0.002(2)
C84 0.028(2) 0.042(3) 0.028(3) -0.004(2) 0.0141(19) -0.001(2)
C108 0.024(2) 0.036(3) 0.033(3) 0.005(2) 0.0016(19) -0.006(2)
C38 0.0237(19) 0.025(3) 0.025(3) 0.000(2) 0.0003(17) -0.0033(18)
C22 0.023(2) 0.035(3) 0.022(3) 0.004(2) 0.0036(17) -0.0042(19)
C96 0.039(2) 0.030(3) 0.029(3) 0.007(2) 0.004(2) 0.005(2)
C54 0.022(2) 0.049(3) 0.036(3) -0.011(3) 0.009(2) 0.000(2)
C20 0.022(2) 0.048(3) 0.031(3) -0.001(2) 0.0042(19) 0.006(2)
C36 0.032(2) 0.022(3) 0.034(3) -0.006(2) 0.006(2) -0.0010(19)
C70 0.026(2) 0.021(3) 0.041(3) -0.005(2) 0.0051(19) -0.0014(18)
C103 0.040(2) 0.026(3) 0.031(3) 0.006(2) 0.001(2) 0.007(2)
C71 0.032(2) 0.040(3) 0.036(3) -0.018(2) 0.002(2) -0.009(2)
C69 0.032(2) 0.015(3) 0.068(4) -0.004(2) 0.003(2) 0.003(2)
C24 0.020(2) 0.073(4) 0.029(3) 0.000(3) 0.0053(19) -0.002(2)
C106 0.070(4) 0.039(3) 0.047(4) 0.009(3) -0.018(3) -0.004(3)
C113 0.033(2) 0.047(4) 0.074(4) 0.026(3) -0.015(3) -0.006(2)

loop_
_atom_type_symbol
_atom_type_description
_atom_type_scat_dispersion_real
_atom_type_scat_dispersion_imag
_atom_type_scat_source
C C 0.0033 0.0016 'International Tables Vol C Tables 4.2.6.8 and 6.1.1.4'
H H 0.0000 0.0000 'International Tables Vol C Tables 4.2.6.8 and 6.1.1.4'
N N 0.0061 0.0033 'International Tables Vol C Tables 4.2.6.8 and 6.1.1.4'
O O 0.0106 0.0060 'International Tables Vol C Tables 4.2.6.8 and 6.1.1.4'
Ta Ta -0.7052 6.5227 'International Tables Vol C Tables 4.2.6.8 and 6.1.1.4'
Cl Cl 0.1484 0.1585 'International Tables Vol C Tables 4.2.6.8 and 6.1.1.4'

loop_
_geom_angle_atom_site_label_1
_geom_angle_atom_site_label_2
_geom_angle_atom_site_label_3
_geom_angle
N2 Ta2 O2 96.97(12)
N2 Ta2 N4 104.97(12)
O2 Ta2 N4 58.87(11)
N2 Ta2 Cl2 98.27(11)
O2 Ta2 Cl2 138.85(7)
N4 Ta2 Cl2 80.29(9)
N2 Ta2 C15 105.00(14)
O2 Ta2 C15 74.51(12)
N4 Ta2 C15 126.65(13)
Cl2 Ta2 C15 136.20(10)
N2 Ta2 C12 103.66(13)
O2 Ta2 C12 129.83(12)
N4 Ta2 C12 148.41(12)
Cl2 Ta2 C12 82.67(11)
C15 Ta2 C12 56.19(14)
N2 Ta2 C11 87.14(13)
O2 Ta2 C11 104.99(13)
N4 Ta2 C11 160.37(13)
Cl2 Ta2 C11 113.73(11)
C15 Ta2 C11 33.81(14)
C12 Ta2 C11 33.31(14)
N2 Ta2 C14 138.88(14)
O2 Ta2 C14 78.62(12)
N4 Ta2 C14 107.08(12)
Cl2 Ta2 C14 111.89(11)
C15 Ta2 C14 34.12(13)
C12 Ta2 C14 55.93(13)
C11 Ta2 C14 55.81(13)
N2 Ta2 C13 137.84(14)
O2 Ta2 C13 110.21(12)
N4 Ta2 C13 116.51(12)
Cl2 Ta2 C13 82.23(10)
C15 Ta2 C13 55.71(13)
C12 Ta2 C13 34.28(13)
C11 Ta2 C13 55.57(13)
C14 Ta2 C13 32.72(13)
N2 Ta2 C34 102.72(12)
O2 Ta2 C34 29.12(11)
N4 Ta2 C34 29.74(11)
Cl2 Ta2 C34 109.89(9)
C15 Ta2 C34 100.56(13)
C12 Ta2 C34 148.66(12)
C11 Ta2 C34 133.22(14)
C14 Ta2 C34 92.86(12)
C13 Ta2 C34 116.83(12)
N6 Ta4 O4 95.27(12)
N6 Ta4 N8 104.08(13)
O4 Ta4 N8 59.21(11)
N6 Ta4 C57 102.76(14)
O4 Ta4 C57 76.87(13)
N8 Ta4 C57 129.86(14)
N6 Ta4 Cl4 96.94(10)
O4 Ta4 Cl4 140.14(8)
N8 Ta4 Cl4 81.01(9)
C57 Ta4 Cl4 135.92(10)
N6 Ta4 C58 87.44(14)
O4 Ta4 C58 108.39(13)
N8 Ta4 C58 163.32(13)
C57 Ta4 C58 33.97(14)
Cl4 Ta4 C58 109.94(10)
N6 Ta4 C61 137.18(14)
O4 Ta4 C61 78.13(13)
N8 Ta4 C61 108.04(14)
C57 Ta4 C61 34.42(13)
Cl4 Ta4 C61 115.27(10)
C58 Ta4 C61 56.28(14)
N6 Ta4 C59 107.31(14)
O4 Ta4 C59 131.00(13)
N8 Ta4 C59 145.08(12)
C57 Ta4 C59 56.24(13)
Cl4 Ta4 C59 80.40(10)
C58 Ta4 C59 33.79(12)
C61 Ta4 C59 55.63(14)
N6 Ta4 C60 140.03(14)
O4 Ta4 C60 109.25(12)
N8 Ta4 C60 115.47(13)
C57 Ta4 C60 55.71(13)
Cl4 Ta4 C60 84.24(10)
C58 Ta4 C60 55.47(13)
C61 Ta4 C60 32.88(13)
C59 Ta4 C60 33.24(13)
N6 Ta4 C80 100.31(13)
O4 Ta4 C80 29.51(11)
N8 Ta4 C80 29.73(12)
C57 Ta4 C80 104.01(14)
Cl4 Ta4 C80 110.73(9)
C58 Ta4 C80 137.21(14)
C61 Ta4 C80 94.05(14)
C59 Ta4 C80 148.80(13)
C60 Ta4 C80 116.69(13)
N5 Ta3 O3 95.42(12)
N5 Ta3 N7 102.45(12)
O3 Ta3 N7 59.01(11)
N5 Ta3 Cl3 98.13(10)
O3 Ta3 Cl3 139.72(8)
N7 Ta3 Cl3 81.03(9)
N5 Ta3 C49 106.09(14)
O3 Ta3 C49 73.76(12)
N7 Ta3 C49 126.35(13)
Cl3 Ta3 C49 136.43(10)
N5 Ta3 C47 104.81(13)
O3 Ta3 C47 129.37(12)
N7 Ta3 C47 150.02(12)
Cl3 Ta3 C47 83.01(10)
C49 Ta3 C47 56.24(14)
N5 Ta3 C48 88.15(13)
O3 Ta3 C48 103.76(12)
N7 Ta3 C48 160.17(13)
Cl3 Ta3 C48 114.40(11)
C49 Ta3 C48 33.82(13)
C47 Ta3 C48 33.63(13)
N5 Ta3 C50 139.98(14)
O3 Ta3 C50 78.63(11)
N7 Ta3 C50 107.64(12)
Cl3 Ta3 C50 111.97(10)
C49 Ta3 C50 34.05(13)
C47 Ta3 C50 56.11(13)
C48 Ta3 C50 56.06(13)
N5 Ta3 C51 138.78(14)
O3 Ta3 C51 110.91(11)
N7 Ta3 C51 118.12(12)
Cl3 Ta3 C51 82.14(10)
C49 Ta3 C51 55.82(14)
C47 Ta3 C51 34.03(13)
C48 Ta3 C51 55.79(13)
C50 Ta3 C51 33.15(13)
N5 Ta3 C67 99.07(13)
O3 Ta3 C67 29.49(11)
N7 Ta3 C67 29.57(12)
Cl3 Ta3 C67 110.56(9)
C49 Ta3 C67 100.84(13)
C47 Ta3 C67 150.58(12)
C48 Ta3 C67 132.86(14)
C50 Ta3 C67 94.49(12)
C51 Ta3 C67 119.59(12)
N1 Ta1 O1 96.46(12)
N1 Ta1 N3 104.12(13)
O1 Ta1 N3 58.63(11)
N1 Ta1 C3 105.18(14)
O1 Ta1 C3 76.37(13)
N3 Ta1 C3 128.20(14)
N1 Ta1 Cl1 96.68(10)
O1 Ta1 Cl1 139.42(8)
N3 Ta1 Cl1 80.94(8)
C3 Ta1 Cl1 135.51(10)
N1 Ta1 C2 87.49(14)
O1 Ta1 C2 107.30(13)
N3 Ta1 C2 162.21(13)
C3 Ta1 C2 34.18(15)
Cl1 Ta1 C2 111.49(11)
N1 Ta1 C1 104.94(14)
O1 Ta1 C1 131.21(13)
N3 Ta1 C1 147.38(12)
C3 Ta1 C1 56.00(14)
Cl1 Ta1 C1 81.28(10)
C2 Ta1 C1 33.28(13)
N1 Ta1 C4 139.39(14)
O1 Ta1 C4 79.78(13)
N3 Ta1 C4 107.79(13)
C3 Ta1 C4 34.38(13)
Cl1 Ta1 C4 112.45(10)
C2 Ta1 C4 56.32(14)
C1 Ta1 C4 55.54(14)
N1 Ta1 C5 138.20(14)
O1 Ta1 C5 111.38(12)
N3 Ta1 C5 116.79(12)
C3 Ta1 C5 55.67(13)
Cl1 Ta1 C5 82.27(10)
C2 Ta1 C5 55.36(13)
C1 Ta1 C5 33.37(13)
C4 Ta1 C5 32.84(13)
N1 Ta1 C21 101.29(13)
O1 Ta1 C21 29.30(11)
N3 Ta1 C21 29.34(11)
C3 Ta1 C21 102.89(14)
Cl1 Ta1 C21 110.25(9)
C2 Ta1 C21 135.89(14)
C1 Ta1 C21 149.87(13)
C4 Ta1 C21 94.65(14)
C5 Ta1 C21 118.37(13)
C31 C33 H33A 109.5
C31 C33 H33B 109.5
H33A C33 H33B 109.5
C31 C33 H33C 109.5
H33A C33 H33C 109.5
H33B C33 H33C 109.5
C96 C95 C94 121.3(4)
C96 C95 H95 119.4
C94 C95 H95 119.4
N1 N2 Ta2 169.0(3)
N5 N6 Ta4 168.7(3)
C57 C58 C59 107.6(4)
C57 C58 C63 127.3(4)
C59 C58 C63 125.0(4)
C57 C58 Ta4 71.5(2)
C59 C58 Ta4 73.7(2)
C63 C58 Ta4 121.1(3)
N2 N1 Ta1 168.5(3)
N6 N5 Ta3 170.8(3)
C48 C47 C51 107.8(4)
C48 C47 C52 126.3(4)
C51 C47 C52 125.5(4)
C48 C47 Ta3 73.3(2)
C51 C47 Ta3 74.9(2)
C52 C47 Ta3 122.9(2)
C34 O2 Ta2 96.9(2)
C80 N8 C85 130.7(4)
C80 N8 Ta4 93.4(3)
C85 N8 Ta4 135.8(3)
C11 C12 C13 107.3(4)
C11 C12 C17 127.2(4)
C13 C12 C17 125.2(4)
C11 C12 Ta2 73.4(2)
C13 C12 Ta2 74.5(2)
C17 C12 Ta2 122.9(2)
C80 O4 Ta4 96.1(2)
C67 O3 Ta3 96.7(2)
C1 C2 C3 107.7(4)
C1 C2 C7 124.9(4)
C3 C2 C7 127.4(4)
C1 C2 Ta1 73.8(2)
C3 C2 Ta1 71.8(2)
C7 C2 Ta1 121.4(3)
O2 C34 N4 111.1(3)
O2 C34 C35 118.2(4)
N4 C34 C35 130.6(4)
O2 C34 Ta2 53.98(19)
N4 C34 Ta2 57.2(2)
C35 C34 Ta2 171.8(3)
C21 O1 Ta1 96.3(2)
C21 N3 C26 130.1(3)
C21 N3 Ta1 93.7(3)
C26 N3 Ta1 136.1(2)
C29 C28 C27 121.3(4)
C29 C28 H28 119.4
C27 C28 H28 119.4
C58 C57 C61 108.1(3)
C58 C57 C62 125.6(4)
C61 C57 C62 126.1(4)
C58 C57 Ta4 74.5(2)
C61 C57 Ta4 74.8(2)
C62 C57 Ta4 120.9(3)
C39 C44 C43 118.6(3)
C39 C44 C45 122.2(3)
C43 C44 C45 119.2(4)
C28 C29 C30 119.7(4)
C28 C29 H29 120.2
C30 C29 H29 120.2
C40 C46 H46A 109.5
C40 C46 H46B 109.5
H46A C46 H46B 109.5
C40 C46 H46C 109.5
H46A C46 H46C 109.5
H46B C46 H46C 109.5
C75 C74 C73 121.3(4)
C75 C74 H74 119.3
C73 C74 H74 119.3
C76 C77 C72 118.4(4)
C76 C77 C79 121.8(3)
C72 C77 C79 119.7(3)
C73 C72 C77 121.0(4)
C73 C72 N7 118.9(3)
C77 C72 N7 119.8(3)
C31 C26 C27 121.5(4)
C31 C26 N3 118.7(4)
C27 C26 N3 119.3(3)
C42 C43 C44 121.4(4)
C42 C43 H43 119.3
C44 C43 H43 119.3
C34 N4 C39 128.8(3)
C34 N4 Ta2 93.1(2)
C39 N4 Ta2 137.7(3)
C50 C51 C47 107.5(4)
C50 C51 C56 126.8(4)
C47 C51 C56 125.6(4)
C50 C51 Ta3 72.02(19)
C47 C51 Ta3 71.10(19)
C56 C51 Ta3 124.7(3)
C67 N7 C72 129.5(3)
C67 N7 Ta3 93.3(2)
C72 N7 Ta3 136.3(3)
C44 C39 C40 121.0(4)
C44 C39 N4 120.5(3)
C40 C39 N4 118.0(3)
C14 C19 H19A 109.5
C14 C19 H19B 109.5
H19A C19 H19B 109.5
C14 C19 H19C 109.5
H19A C19 H19C 109.5
H19B C19 H19C 109.5
C58 C63 H63A 109.5
C58 C63 H63B 109.5
H63A C63 H63B 109.5
C58 C63 H63C 109.5
H63A C63 H63C 109.5
H63B C63 H63C 109.5
O4 C80 N8 111.2(4)
O4 C80 C81 117.4(3)
N8 C80 C81 131.4(4)
O4 C80 Ta4 54.39(19)
N8 C80 Ta4 56.9(2)
C81 C80 Ta4 171.3(3)
C88 C87 C86 121.3(4)
C88 C87 H87 119.3
C86 C87 H87 119.3
C94 C93 C98 117.9(4)
C94 C93 C99 120.5(5)
C98 C93 C99 121.6(4)
C61 C60 C59 108.6(3)
C61 C60 C65 127.9(4)
C59 C60 C65 123.5(4)
C61 C60 Ta4 71.7(2)
C59 C60 Ta4 71.6(2)
C65 C60 Ta4 122.9(3)
C2 C3 C4 107.6(4)
C2 C3 C8 125.8(4)
C4 C3 C8 126.3(4)
C2 C3 Ta1 74.0(2)
C4 C3 Ta1 74.8(2)
C8 C3 Ta1 121.8(3)
C48 C53 H53A 109.5
C48 C53 H53B 109.5
H53A C53 H53B 109.5
C48 C53 H53C 109.5
H53A C53 H53C 109.5
H53B C53 H53C 109.5
C97 C98 C93 121.2(4)
C97 C98 H98 119.4
C93 C98 H98 119.4
C27 C32 H32A 109.5
C27 C32 H32B 109.5
H32A C32 H32B 109.5
C27 C32 H32C 109.5
H32A C32 H32C 109.5
H32B C32 H32C 109.5
C86 C91 H91A 109.5
C86 C91 H91B 109.5
H91A C91 H91B 109.5
C86 C91 H91C 109.5
H91A C91 H91C 109.5
H91B C91 H91C 109.5
C42 C41 C40 120.9(4)
C42 C41 H41 119.5
C40 C41 H41 119.5
C34 C35 C36 109.7(3)
C34 C35 C38 111.2(3)
C36 C35 C38 109.4(3)
C34 C35 C37 109.1(3)
C36 C35 C37 108.8(3)
C38 C35 C37 108.6(3)
C90 C92 H92A 109.5
C90 C92 H92B 109.5
H92A C92 H92B 109.5
C90 C92 H92C 109.5
H92A C92 H92C 109.5
H92B C92 H92C 109.5
C89 C90 C85 118.9(4)
C89 C90 C92 120.9(4)
C85 C90 C92 120.1(4)
C50 C55 H55A 109.5
C50 C55 H55B 109.5
H55A C55 H55B 109.5
C50 C55 H55C 109.5
H55A C55 H55C 109.5
H55B C55 H55C 109.5
C41 C40 C39 118.3(4)
C41 C40 C46 120.7(3)
C39 C40 C46 121.0(3)
C51 C50 C49 108.1(3)
C51 C50 C55 126.7(4)
C49 C50 C55 125.2(4)
C51 C50 Ta3 74.83(19)
C49 C50 Ta3 71.5(2)
C55 C50 Ta3 121.0(2)
C47 C48 C49 108.1(4)
C47 C48 C53 125.7(4)
C49 C48 C53 126.1(4)
C47 C48 Ta3 73.0(2)
C49 C48 Ta3 72.0(2)
C53 C48 Ta3 121.5(2)
C12 C11 C15 108.8(4)
C12 C11 C16 126.4(4)
C15 C11 C16 124.8(4)
C12 C11 Ta2 73.3(2)
C15 C11 Ta2 72.0(2)
C16 C11 Ta2 121.9(2)
C60 C61 C57 107.6(4)
C60 C61 C66 127.1(4)
C57 C61 C66 125.2(4)
C60 C61 Ta4 75.4(2)
C57 C61 Ta4 70.7(2)
C66 C61 Ta4 122.6(3)
C48 C49 C50 108.3(4)
C48 C49 C54 125.5(4)
C50 C49 C54 125.8(4)
C48 C49 Ta3 74.2(2)
C50 C49 Ta3 74.4(2)
C54 C49 Ta3 122.9(2)
C13 C18 H18A 109.5
C13 C18 H18B 109.5
H18A C18 H18B 109.5
C13 C18 H18C 109.5
H18A C18 H18C 109.5
H18B C18 H18C 109.5
C86 C85 C90 121.0(4)
C86 C85 N8 119.0(4)
C90 C85 N8 119.6(4)
C4 C9 H9A 109.5
C4 C9 H9B 109.5
H9A C9 H9B 109.5
C4 C9 H9C 109.5
H9A C9 H9C 109.5
H9B C9 H9C 109.5
N7 C67 O3 110.9(3)
N7 C67 C68 133.6(4)
O3 C67 C68 115.6(4)
N7 C67 Ta3 57.1(2)
O3 C67 Ta3 53.86(19)
C68 C67 Ta3 169.0(3)
C30 C31 C26 118.6(4)
C30 C31 C33 120.8(4)
C26 C31 C33 120.6(4)
C110 C109 C108 119.7(4)
C110 C109 H109 120.1
C108 C109 H109 120.1
C13 C14 C15 108.5(4)
C13 C14 C19 127.3(4)
C15 C14 C19 124.2(4)
C13 C14 Ta2 74.74(19)
C15 C14 Ta2 71.3(2)
C19 C14 Ta2 121.5(2)
C41 C42 C43 119.5(4)
C41 C42 H42 120.3
C43 C42 H42 120.3
C1 C6 H6A 109.5
C1 C6 H6B 109.5
H6A C6 H6B 109.5
C1 C6 H6C 109.5
H6A C6 H6C 109.5
H6B C6 H6C 109.5
C81 C83 H83A 109.5
C81 C83 H83B 109.5
H83A C83 H83B 109.5
C81 C83 H83C 109.5
H83A C83 H83C 109.5
H83B C83 H83C 109.5
C44 C45 H45A 109.5
C44 C45 H45B 109.5
H45A C45 H45B 109.5
C44 C45 H45C 109.5
H45A C45 H45C 109.5
H45B C45 H45C 109.5
C61 C66 H66A 109.5
C61 C66 H66B 109.5
H66A C66 H66B 109.5
C61 C66 H66C 109.5
H66A C66 H66C 109.5
H66B C66 H66C 109.5
C77 C79 H79A 109.5
C77 C79 H79B 109.5
H79A C79 H79B 109.5
C77 C79 H79C 109.5
H79A C79 H79C 109.5
H79B C79 H79C 109.5
C87 C86 C85 118.2(4)
C87 C86 C91 121.1(4)
C85 C86 C91 120.7(4)
C11 C15 C14 107.6(4)
C11 C15 C20 126.5(4)
C14 C15 C20 125.6(4)
C11 C15 Ta2 74.2(2)
C14 C15 Ta2 74.6(2)
C20 C15 Ta2 122.2(2)
C57 C62 H62A 109.5
C57 C62 H62B 109.5
H62A C62 H62B 109.5
C57 C62 H62C 109.5
H62A C62 H62C 109.5
H62B C62 H62C 109.5
C75 C76 C77 121.0(4)
C75 C76 H76 119.5
C77 C76 H76 119.5
C22 C23 H23A 109.5
C22 C23 H23B 109.5
H23A C23 H23B 109.5
C22 C23 H23C 109.5
H23A C23 H23C 109.5
H23B C23 H23C 109.5
C107 C112 C111 120.0(4)
C107 C112 H112 120.0
C111 C112 H112 120.0
C11 C16 H16A 109.5
C11 C16 H16B 109.5
H16A C16 H16B 109.5
C11 C16 H16C 109.5
H16A C16 H16C 109.5
H16B C16 H16C 109.5
C14 C13 C12 107.7(4)
C14 C13 C18 127.6(4)
C12 C13 C18 124.5(4)
C14 C13 Ta2 72.54(19)
C12 C13 Ta2 71.2(2)
C18 C13 Ta2 124.9(3)
C100 C105 C104 121.7(4)
C100 C105 H105 119.1
C104 C105 H105 119.1
C67 C68 C71 107.5(4)
C67 C68 C70 113.5(4)
C71 C68 C70 109.7(3)
C67 C68 C69 107.5(3)
C71 C68 C69 109.2(4)
C70 C68 C69 109.3(4)
C59 C64 H64A 109.5
C59 C64 H64B 109.5
H64A C64 H64B 109.5
C59 C64 H64C 109.5
H64A C64 H64C 109.5
H64B C64 H64C 109.5
C72 C73 C74 118.3(4)
C72 C73 C78 120.9(4)
C74 C73 C78 120.7(4)
C2 C7 H7A 109.5
C2 C7 H7B 109.5
H7A C7 H7B 109.5
C2 C7 H7C 109.5
H7A C7 H7C 109.5
H7B C7 H7C 109.5
C98 C97 C96 120.4(5)
C98 C97 H97 119.8
C96 C97 H97 119.8
C74 C75 C76 119.7(4)
C74 C75 H75 120.1
C76 C75 H75 120.1
C47 C52 H52A 109.5
C47 C52 H52B 109.5
H52A C52 H52B 109.5
C47 C52 H52C 109.5
H52A C52 H52C 109.5
H52B C52 H52C 109.5
C12 C17 H17A 109.5
C12 C17 H17B 109.5
H17A C17 H17B 109.5
C12 C17 H17C 109.5
H17A C17 H17C 109.5
H17B C17 H17C 109.5
C35 C37 H37A 109.5
C35 C37 H37B 109.5
H37A C37 H37B 109.5
C35 C37 H37C 109.5
H37A C37 H37C 109.5
H37B C37 H37C 109.5
C51 C56 H56A 109.5
C51 C56 H56B 109.5
H56A C56 H56B 109.5
C51 C56 H56C 109.5
H56A C56 H56C 109.5
H56B C56 H56C 109.5
C22 C25 H25A 109.5
C22 C25 H25B 109.5
H25A C25 H25B 109.5
C22 C25 H25C 109.5
H25A C25 H25C 109.5
H25B C25 H25C 109.5
C112 C107 C108 119.6(4)
C112 C107 C113 120.5(4)
C108 C107 C113 120.0(5)
C5 C4 C3 107.5(4)
C5 C4 C9 127.0(4)
C3 C4 C9 125.3(4)
C5 C4 Ta1 75.1(2)
C3 C4 Ta1 70.8(2)
C9 C4 Ta1 122.8(3)
C73 C78 H78A 109.5
C73 C78 H78B 109.5
H78A C78 H78B 109.5
C73 C78 H78C 109.5
H78A C78 H78C 109.5
H78B C78 H78C 109.5
C109 C110 C111 119.7(5)
C109 C110 H110 120.2
C111 C110 H110 120.2
C4 C5 C1 108.2(3)
C4 C5 C10 127.6(4)
C1 C5 C10 124.2(4)
C4 C5 Ta1 72.1(2)
C1 C5 Ta1 71.3(2)
C10 C5 Ta1 123.6(3)
C105 C100 C101 117.4(4)
C105 C100 C106 122.5(5)
C101 C100 C106 120.1(5)
C110 C111 C112 120.6(5)
C110 C111 H111 119.7
C112 C111 H111 119.7
C28 C27 C26 118.1(4)
C28 C27 C32 121.2(4)
C26 C27 C32 120.7(4)
C60 C65 H65A 109.5
C60 C65 H65B 109.5
H65A C65 H65B 109.5
C60 C65 H65C 109.5
H65A C65 H65C 109.5
H65B C65 H65C 109.5
C95 C94 C93 120.2(4)
C95 C94 H94 119.9
C93 C94 H94 119.9
C3 C8 H8A 109.5
C3 C8 H8B 109.5
H8A C8 H8B 109.5
C3 C8 H8C 109.5
H8A C8 H8C 109.5
H8B C8 H8C 109.5
C103 C102 C101 119.7(4)
C103 C102 H102 120.2
C101 C102 H102 120.2
C103 C104 C105 119.6(5)
C103 C104 H104 120.2
C105 C104 H104 120.2
N3 C21 O1 111.3(4)
N3 C21 C22 132.0(4)
O1 C21 C22 116.7(3)
N3 C21 Ta1 57.0(2)
O1 C21 Ta1 54.39(19)
C22 C21 Ta1 171.0(3)
C84 C81 C80 114.2(4)
C84 C81 C83 109.4(4)
C80 C81 C83 106.4(4)
C84 C81 C82 109.5(4)
C80 C81 C82 107.8(3)
C83 C81 C82 109.3(4)
C2 C1 C5 108.8(4)
C2 C1 C6 125.7(4)
C5 C1 C6 125.0(4)
C2 C1 Ta1 72.9(2)
C5 C1 Ta1 75.3(2)
C6 C1 Ta1 123.7(3)
C93 C99 H99A 109.5
C93 C99 H99B 109.5
H99A C99 H99B 109.5
C93 C99 H99C 109.5
H99A C99 H99C 109.5
H99B C99 H99C 109.5
C100 C101 C102 121.3(5)
C100 C101 H101 119.4
C102 C101 H101 119.4
C5 C10 H10A 109.5
C5 C10 H10B 109.5
H10A C10 H10B 109.5
C5 C10 H10C 109.5
H10A C10 H10C 109.5
H10B C10 H10C 109.5
C60 C59 C58 108.1(4)
C60 C59 C64 125.9(4)
C58 C59 C64 125.5(4)
C60 C59 Ta4 75.2(2)
C58 C59 Ta4 72.5(2)
C64 C59 Ta4 124.8(3)
C31 C30 C29 120.8(4)
C31 C30 H30 119.6
C29 C30 H30 119.6
C87 C88 C89 119.9(5)
C87 C88 H88 120.0
C89 C88 H88 120.0
C88 C89 C90 120.7(5)
C88 C89 H89 119.7
C90 C89 H89 119.7
C81 C82 H82A 109.5
C81 C82 H82B 109.5
H82A C82 H82B 109.5
C81 C82 H82C 109.5
H82A C82 H82C 109.5
H82B C82 H82C 109.5
C81 C84 H84A 109.5
C81 C84 H84B 109.5
H84A C84 H84B 109.5
C81 C84 H84C 109.5
H84A C84 H84C 109.5
H84B C84 H84C 109.5
C109 C108 C107 120.4(5)
C109 C108 H108 119.8
C107 C108 H108 119.8
C35 C38 H38A 109.5
C35 C38 H38B 109.5
H38A C38 H38B 109.5
C35 C38 H38C 109.5
H38A C38 H38C 109.5
H38B C38 H38C 109.5
C21 C22 C25 114.1(3)
C21 C22 C23 107.2(4)
C25 C22 C23 109.7(4)
C21 C22 C24 108.5(3)
C25 C22 C24 109.1(4)
C23 C22 C24 108.0(4)
C95 C96 C97 119.1(5)
C95 C96 H96 120.5
C97 C96 H96 120.5
C49 C54 H54A 109.5
C49 C54 H54B 109.5
H54A C54 H54B 109.5
C49 C54 H54C 109.5
H54A C54 H54C 109.5
H54B C54 H54C 109.5
C15 C20 H20A 109.5
C15 C20 H20B 109.5
H20A C20 H20B 109.5
C15 C20 H20C 109.5
H20A C20 H20C 109.5
H20B C20 H20C 109.5
C35 C36 H36A 109.5
C35 C36 H36B 109.5
H36A C36 H36B 109.5
C35 C36 H36C 109.5
H36A C36 H36C 109.5
H36B C36 H36C 109.5
C68 C70 H70A 109.5
C68 C70 H70B 109.5
H70A C70 H70B 109.5
C68 C70 H70C 109.5
H70A C70 H70C 109.5
H70B C70 H70C 109.5
C102 C103 C104 120.4(5)
C102 C103 H103 119.8
C104 C103 H103 119.8
C68 C71 H71A 109.5
C68 C71 H71B 109.5
H71A C71 H71B 109.5
C68 C71 H71C 109.5
H71A C71 H71C 109.5
H71B C71 H71C 109.5
C68 C69 H69A 109.5
C68 C69 H69B 109.5
H69A C69 H69B 109.5
C68 C69 H69C 109.5
H69A C69 H69C 109.5
H69B C69 H69C 109.5
C22 C24 H24A 109.5
C22 C24 H24B 109.5
H24A C24 H24B 109.5
C22 C24 H24C 109.5
H24A C24 H24C 109.5
H24B C24 H24C 109.5
C100 C106 H10D 109.5
C100 C106 H10E 109.5
H10D C106 H10E 109.5
C100 C106 H10F 109.5
H10D C106 H10F 109.5
H10E C106 H10F 109.5
C107 C113 H11A 109.5
C107 C113 H11B 109.5
H11A C113 H11B 109.5
C107 C113 H11C 109.5
H11A C113 H11C 109.5
H11B C113 H11C 109.5

loop_
_geom_bond_atom_site_label_1
_geom_bond_atom_site_label_2
_geom_bond_distance
Ta2 N2 1.807(3)
Ta2 O2 2.145(3)
Ta2 N4 2.215(3)
Ta2 Cl2 2.4115(11)
Ta2 C15 2.416(4)
Ta2 C12 2.444(4)
Ta2 C11 2.445(4)
Ta2 C14 2.459(3)
Ta2 C13 2.486(3)
Ta2 C34 2.633(4)
Ta4 N6 1.799(3)
Ta4 O4 2.154(3)
Ta4 N8 2.211(3)
Ta4 C57 2.403(4)
Ta4 Cl4 2.4209(10)
Ta4 C58 2.442(4)
Ta4 C61 2.457(4)
Ta4 C59 2.458(4)
Ta4 C60 2.505(4)
Ta4 C80 2.635(4)
Ta3 N5 1.805(3)
Ta3 O3 2.143(3)
Ta3 N7 2.218(3)
Ta3 Cl3 2.4115(11)
Ta3 C49 2.420(4)
Ta3 C47 2.445(4)
Ta3 C48 2.449(4)
Ta3 C50 2.458(3)
Ta3 C51 2.495(3)
Ta3 C67 2.636(4)
Ta1 N1 1.802(3)
Ta1 O1 2.159(3)
Ta1 N3 2.217(3)
Ta1 C3 2.414(4)
Ta1 Cl1 2.4207(10)
Ta1 C2 2.443(4)
Ta1 C1 2.453(4)
Ta1 C4 2.466(4)
Ta1 C5 2.505(4)
Ta1 C21 2.639(4)
C33 C31 1.508(6)
C33 H33A 0.9600
C33 H33B 0.9600
C33 H33C 0.9600
C95 C96 1.369(6)
C95 C94 1.385(6)
C95 H95 0.9300
N2 N1 1.292(4)
N6 N5 1.290(4)
C58 C57 1.416(6)
C58 C59 1.424(5)
C58 C63 1.489(6)
C47 C48 1.416(6)
C47 C51 1.446(5)
C47 C52 1.493(6)
O2 C34 1.291(4)
N8 C80 1.309(5)
N8 C85 1.425(5)
C12 C11 1.401(6)
C12 C13 1.453(5)
C12 C17 1.490(6)
O4 C80 1.305(5)
O3 C67 1.307(4)
C2 C1 1.402(5)
C2 C3 1.427(6)
C2 C7 1.503(6)
C34 N4 1.308(5)
C34 C35 1.521(6)
O1 C21 1.299(5)
N3 C21 1.296(5)
N3 C26 1.431(5)
C28 C29 1.386(5)
C28 C27 1.389(6)
C28 H28 0.9300
C57 C61 1.439(5)
C57 C62 1.506(5)
C44 C39 1.380(5)
C44 C43 1.386(5)
C44 C45 1.518(5)
C29 C30 1.391(6)
C29 H29 0.9300
C46 C40 1.509(6)
C46 H46A 0.9600
C46 H46B 0.9600
C46 H46C 0.9600
C74 C75 1.378(5)
C74 C73 1.393(5)
C74 H74 0.9300
C77 C76 1.388(5)
C77 C72 1.408(5)
C77 C79 1.497(5)
C72 C73 1.391(5)
C72 N7 1.422(5)
C26 C31 1.397(5)
C26 C27 1.403(5)
C43 C42 1.386(5)
C43 H43 0.9300
N4 C39 1.430(5)
C51 C50 1.414(6)
C51 C56 1.491(6)
N7 C67 1.303(5)
C39 C40 1.411(5)
C19 C14 1.518(5)
C19 H19A 0.9600
C19 H19B 0.9600
C19 H19C 0.9600
C63 H63A 0.9600
C63 H63B 0.9600
C63 H63C 0.9600
C80 C81 1.522(6)
C87 C88 1.373(7)
C87 C86 1.393(6)
C87 H87 0.9300
C93 C94 1.392(6)
C93 C98 1.394(6)
C93 C99 1.504(6)
C60 C61 1.405(6)
C60 C59 1.420(6)
C60 C65 1.511(5)
C3 C4 1.443(5)
C3 C8 1.500(5)
C53 C48 1.491(6)
C53 H53A 0.9600
C53 H53B 0.9600
C53 H53C 0.9600
C98 C97 1.375(6)
C98 H98 0.9300
C32 C27 1.506(5)
C32 H32A 0.9600
C32 H32B 0.9600
C32 H32C 0.9600
C91 C86 1.506(6)
C91 H91A 0.9600
C91 H91B 0.9600
C91 H91C 0.9600
C41 C42 1.377(6)
C41 C40 1.393(5)
C41 H41 0.9300
C35 C36 1.526(6)
C35 C38 1.535(5)
C35 C37 1.539(5)
C92 C90 1.513(6)
C92 H92A 0.9600
C92 H92B 0.9600
C92 H92C 0.9600
C90 C89 1.387(6)
C90 C85 1.396(5)
C55 C50 1.503(5)
C55 H55A 0.9600
C55 H55B 0.9600
C55 H55C 0.9600
C50 C49 1.429(6)
C48 C49 1.416(6)
C11 C15 1.414(6)
C11 C16 1.500(6)
C61 C66 1.495(6)
C49 C54 1.494(6)
C18 C13 1.496(6)
C18 H18A 0.9600
C18 H18B 0.9600
C18 H18C 0.9600
C85 C86 1.394(6)
C9 C4 1.495(6)
C9 H9A 0.9600
C9 H9B 0.9600
C9 H9C 0.9600
C67 C68 1.514(5)
C31 C30 1.390(6)
C109 C110 1.378(7)
C109 C108 1.384(6)
C109 H109 0.9300
C14 C13 1.393(6)
C14 C15 1.431(6)
C42 H42 0.9300
C6 C1 1.506(6)
C6 H6A 0.9600
C6 H6B 0.9600
C6 H6C 0.9600
C83 C81 1.537(6)
C83 H83A 0.9600
C83 H83B 0.9600
C83 H83C 0.9600
C45 H45A 0.9600
C45 H45B 0.9600
C45 H45C 0.9600
C66 H66A 0.9600
C66 H66B 0.9600
C66 H66C 0.9600
C79 H79A 0.9600
C79 H79B 0.9600
C79 H79C 0.9600
C15 C20 1.501(6)
C62 H62A 0.9600
C62 H62B 0.9600
C62 H62C 0.9600
C76 C75 1.382(6)
C76 H76 0.9300
C23 C22 1.536(6)
C23 H23A 0.9600
C23 H23B 0.9600
C23 H23C 0.9600
C112 C107 1.370(7)
C112 C111 1.382(6)
C112 H112 0.9300
C16 H16A 0.9600
C16 H16B 0.9600
C16 H16C 0.9600
C105 C100 1.385(6)
C105 C104 1.388(6)
C105 H105 0.9300
C68 C71 1.521(6)
C68 C70 1.533(5)
C68 C69 1.537(5)
C64 C59 1.508(6)
C64 H64A 0.9600
C64 H64B 0.9600
C64 H64C 0.9600
C73 C78 1.510(5)
C7 H7A 0.9600
C7 H7B 0.9600
C7 H7C 0.9600
C97 C96 1.380(6)
C97 H97 0.9300
C75 H75 0.9300
C52 H52A 0.9600
C52 H52B 0.9600
C52 H52C 0.9600
C17 H17A 0.9600
C17 H17B 0.9600
C17 H17C 0.9600
C37 H37A 0.9600
C37 H37B 0.9600
C37 H37C 0.9600
C56 H56A 0.9600
C56 H56B 0.9600
C56 H56C 0.9600
C25 C22 1.524(6)
C25 H25A 0.9600
C25 H25B 0.9600
C25 H25C 0.9600
C107 C108 1.391(6)
C107 C113 1.520(6)
C4 C5 1.406(6)
C78 H78A 0.9600
C78 H78B 0.9600
C78 H78C 0.9600
C110 C111 1.381(6)
C110 H110 0.9300
C5 C1 1.424(6)
C5 C10 1.502(5)
C100 C101 1.388(6)
C100 C106 1.498(6)
C111 H111 0.9300
C65 H65A 0.9600
C65 H65B 0.9600
C65 H65C 0.9600
C94 H94 0.9300
C8 H8A 0.9600
C8 H8B 0.9600
C8 H8C 0.9600
C102 C103 1.371(6)
C102 C101 1.393(6)
C102 H102 0.9300
C104 C103 1.371(6)
C104 H104 0.9300
C21 C22 1.524(6)
C81 C84 1.521(6)
C81 C82 1.542(5)
C99 H99A 0.9600
C99 H99B 0.9600
C99 H99C 0.9600
C101 H101 0.9300
C10 H10A 0.9600
C10 H10B 0.9600
C10 H10C 0.9600
C30 H30 0.9300
C88 C89 1.377(6)
C88 H88 0.9300
C89 H89 0.9300
C82 H82A 0.9600
C82 H82B 0.9600
C82 H82C 0.9600
C84 H84A 0.9600
C84 H84B 0.9600
C84 H84C 0.9600
C108 H108 0.9300
C38 H38A 0.9600
C38 H38B 0.9600
C38 H38C 0.9600
C22 C24 1.539(5)
C96 H96 0.9300
C54 H54A 0.9600
C54 H54B 0.9600
C54 H54C 0.9600
C20 H20A 0.9600
C20 H20B 0.9600
C20 H20C 0.9600
C36 H36A 0.9600
C36 H36B 0.9600
C36 H36C 0.9600
C70 H70A 0.9600
C70 H70B 0.9600
C70 H70C 0.9600
C103 H103 0.9300
C71 H71A 0.9600
C71 H71B 0.9600
C71 H71C 0.9600
C69 H69A 0.9600
C69 H69B 0.9600
C69 H69C 0.9600
C24 H24A 0.9600
C24 H24B 0.9600
C24 H24C 0.9600
C106 H10D 0.9600
C106 H10E 0.9600
C106 H10F 0.9600
C113 H11A 0.9600
C113 H11B 0.9600
C113 H11C 0.9600

loop_
_geom_torsion_atom_site_label_1
_geom_torsion_atom_site_label_2
_geom_torsion_atom_site_label_3
_geom_torsion_atom_site_label_4
_geom_torsion
O2 Ta2 N2 N1 -96.3(15)
N4 Ta2 N2 N1 -155.9(15)
Cl2 Ta2 N2 N1 122.0(15)
C15 Ta2 N2 N1 -20.6(16)
C12 Ta2 N2 N1 37.6(16)
C11 Ta2 N2 N1 8.4(15)
C14 Ta2 N2 N1 -15.7(16)
C13 Ta2 N2 N1 34.5(16)
C34 Ta2 N2 N1 -125.3(15)
O4 Ta4 N6 N5 -134.3(14)
N8 Ta4 N6 N5 166.2(14)
C57 Ta4 N6 N5 -56.6(14)
Cl4 Ta4 N6 N5 83.8(14)
C58 Ta4 N6 N5 -26.0(14)
C61 Ta4 N6 N5 -56.1(15)
C59 Ta4 N6 N5 1.7(14)
C60 Ta4 N6 N5 -5.5(15)
C80 Ta4 N6 N5 -163.6(14)
N6 Ta4 C58 C57 -117.5(2)
O4 Ta4 C58 C57 -22.8(2)
N8 Ta4 C58 C57 16.9(5)
Cl4 Ta4 C58 C57 146.03(19)
C61 Ta4 C58 C57 38.3(2)
C59 Ta4 C58 C57 115.4(3)
C60 Ta4 C58 C57 78.3(2)
C80 Ta4 C58 C57 -15.1(3)
N6 Ta4 C58 C59 127.0(3)
O4 Ta4 C58 C59 -138.3(2)
N8 Ta4 C58 C59 -98.6(4)
C57 Ta4 C58 C59 -115.4(3)
Cl4 Ta4 C58 C59 30.6(3)
C61 Ta4 C58 C59 -77.1(3)
C60 Ta4 C58 C59 -37.1(2)
C80 Ta4 C58 C59 -130.5(2)
N6 Ta4 C58 C63 5.5(3)
O4 Ta4 C58 C63 100.2(3)
N8 Ta4 C58 C63 139.9(4)
C57 Ta4 C58 C63 123.1(4)
Cl4 Ta4 C58 C63 -90.9(3)
C61 Ta4 C58 C63 161.4(4)
C59 Ta4 C58 C63 -121.5(5)
C60 Ta4 C58 C63 -158.6(4)
C80 Ta4 C58 C63 108.0(3)
Ta2 N2 N1 Ta1 -131.2(13)
O1 Ta1 N1 N2 130.3(14)
N3 Ta1 N1 N2 -170.4(13)
C3 Ta1 N1 N2 52.8(14)
Cl1 Ta1 N1 N2 -88.1(14)
C2 Ta1 N1 N2 23.2(14)
C1 Ta1 N1 N2 -5.4(14)
C4 Ta1 N1 N2 48.5(14)
C5 Ta1 N1 N2 -2.3(15)
C21 Ta1 N1 N2 159.6(13)
Ta4 N6 N5 Ta3 150.5(11)
O3 Ta3 N5 N6 80.9(18)
N7 Ta3 N5 N6 140.3(18)
Cl3 Ta3 N5 N6 -137.2(18)
C49 Ta3 N5 N6 6.2(18)
C47 Ta3 N5 N6 -52.3(18)
C48 Ta3 N5 N6 -22.8(18)
C50 Ta3 N5 N6 2.1(19)
C51 Ta3 N5 N6 -49.8(19)
C67 Ta3 N5 N6 110.4(18)
N5 Ta3 C47 C48 62.8(3)
O3 Ta3 C47 C48 -47.3(3)
N7 Ta3 C47 C48 -142.5(3)
Cl3 Ta3 C47 C48 159.4(2)
C49 Ta3 C47 C48 -36.9(2)
C50 Ta3 C47 C48 -78.2(3)
C51 Ta3 C47 C48 -114.4(3)
C67 Ta3 C47 C48 -80.5(4)
N5 Ta3 C47 C51 177.1(2)
O3 Ta3 C47 C51 67.0(3)
N7 Ta3 C47 C51 -28.1(4)
Cl3 Ta3 C47 C51 -86.3(2)
C49 Ta3 C47 C51 77.4(3)
C48 Ta3 C47 C51 114.4(3)
C50 Ta3 C47 C51 36.2(2)
C67 Ta3 C47 C51 33.9(4)
N5 Ta3 C47 C52 -60.1(4)
O3 Ta3 C47 C52 -170.1(3)
N7 Ta3 C47 C52 94.7(4)
Cl3 Ta3 C47 C52 36.5(3)
C49 Ta3 C47 C52 -159.7(4)
C48 Ta3 C47 C52 -122.8(4)
C50 Ta3 C47 C52 159.0(4)
C51 Ta3 C47 C52 122.8(5)
C67 Ta3 C47 C52 156.7(3)
N2 Ta2 O2 C34 -103.7(2)
N4 Ta2 O2 C34 -0.37(19)
Cl2 Ta2 O2 C34 7.4(3)
C15 Ta2 O2 C34 152.6(2)
C12 Ta2 O2 C34 142.0(2)
C11 Ta2 O2 C34 167.4(2)
C14 Ta2 O2 C34 117.8(2)
C13 Ta2 O2 C34 109.1(2)
N6 Ta4 N8 C80 86.1(2)
O4 Ta4 N8 C80 -1.6(2)
C57 Ta4 N8 C80 -34.3(3)
Cl4 Ta4 N8 C80 -178.9(2)
C58 Ta4 N8 C80 -46.5(5)
C61 Ta4 N8 C80 -65.1(2)
C59 Ta4 N8 C80 -120.3(3)
C60 Ta4 N8 C80 -99.7(2)
N6 Ta4 N8 C85 -89.3(4)
O4 Ta4 N8 C85 -177.0(4)
C57 Ta4 N8 C85 150.3(3)
Cl4 Ta4 N8 C85 5.7(3)
C58 Ta4 N8 C85 138.1(4)
C61 Ta4 N8 C85 119.4(4)
C59 Ta4 N8 C85 64.2(4)
C60 Ta4 N8 C85 84.8(4)
C80 Ta4 N8 C85 -175.4(5)
N2 Ta2 C12 C11 -62.4(3)
O2 Ta2 C12 C11 49.0(3)
N4 Ta2 C12 C11 143.1(3)
Cl2 Ta2 C12 C11 -159.2(2)
C15 Ta2 C12 C11 36.7(2)
C14 Ta2 C12 C11 78.1(3)
C13 Ta2 C12 C11 113.9(4)
C34 Ta2 C12 C11 84.2(3)
N2 Ta2 C12 C13 -176.3(2)
O2 Ta2 C12 C13 -64.9(3)
N4 Ta2 C12 C13 29.2(4)
Cl2 Ta2 C12 C13 86.9(2)
C15 Ta2 C12 C13 -77.2(3)
C11 Ta2 C12 C13 -113.9(4)
C14 Ta2 C12 C13 -35.8(2)
C34 Ta2 C12 C13 -29.7(4)
N2 Ta2 C12 C17 61.5(4)
O2 Ta2 C12 C17 172.9(3)
N4 Ta2 C12 C17 -93.0(4)
Cl2 Ta2 C12 C17 -35.3(3)
C15 Ta2 C12 C17 160.6(4)
C11 Ta2 C12 C17 123.9(4)
C14 Ta2 C12 C17 -158.0(4)
C13 Ta2 C12 C17 -122.2(5)
C34 Ta2 C12 C17 -151.9(3)
N6 Ta4 O4 C80 -101.6(2)
N8 Ta4 O4 C80 1.6(2)
C57 Ta4 O4 C80 156.5(2)
Cl4 Ta4 O4 C80 5.8(3)
C58 Ta4 O4 C80 169.3(2)
C61 Ta4 O4 C80 121.2(2)
C59 Ta4 O4 C80 139.9(2)
C60 Ta4 O4 C80 110.4(2)
N5 Ta3 O3 C67 98.9(2)
N7 Ta3 O3 C67 -2.4(2)
Cl3 Ta3 O3 C67 -10.5(3)
C49 Ta3 O3 C67 -155.9(2)
C47 Ta3 O3 C67 -146.9(2)
C48 Ta3 O3 C67 -171.7(2)
C50 Ta3 O3 C67 -121.2(2)
C51 Ta3 O3 C67 -113.5(2)
N1 Ta1 C2 C1 -122.5(3)
O1 Ta1 C2 C1 141.5(2)
N3 Ta1 C2 C1 106.0(4)
C3 Ta1 C2 C1 115.4(3)
Cl1 Ta1 C2 C1 -26.3(3)
C4 Ta1 C2 C1 77.1(3)
C5 Ta1 C2 C1 37.1(2)
C21 Ta1 C2 C1 133.9(2)
N1 Ta1 C2 C3 122.1(2)
O1 Ta1 C2 C3 26.1(2)
N3 Ta1 C2 C3 -9.4(5)
Cl1 Ta1 C2 C3 -141.7(2)
C1 Ta1 C2 C3 -115.4(3)
C4 Ta1 C2 C3 -38.4(2)
C5 Ta1 C2 C3 -78.3(2)
C21 Ta1 C2 C3 18.4(3)
N1 Ta1 C2 C7 -1.1(4)
O1 Ta1 C2 C7 -97.1(4)
N3 Ta1 C2 C7 -132.6(4)
C3 Ta1 C2 C7 -123.2(5)
Cl1 Ta1 C2 C7 95.1(4)
C1 Ta1 C2 C7 121.4(5)
C4 Ta1 C2 C7 -161.6(4)
C5 Ta1 C2 C7 158.5(4)
C21 Ta1 C2 C7 -104.8(4)
Ta2 O2 C34 N4 0.6(3)
Ta2 O2 C34 C35 -177.0(3)
N2 Ta2 C34 O2 81.4(2)
N4 Ta2 C34 O2 179.4(3)
Cl2 Ta2 C34 O2 -174.81(18)
C15 Ta2 C34 O2 -26.8(2)
C12 Ta2 C34 O2 -65.3(3)
C11 Ta2 C34 O2 -16.8(3)
C14 Ta2 C34 O2 -60.3(2)
C13 Ta2 C34 O2 -83.6(2)
N2 Ta2 C34 N4 -98.0(2)
O2 Ta2 C34 N4 -179.4(3)
Cl2 Ta2 C34 N4 5.8(2)
C15 Ta2 C34 N4 153.9(2)
C12 Ta2 C34 N4 115.3(3)
C11 Ta2 C34 N4 163.9(2)
C14 Ta2 C34 N4 120.3(2)
C13 Ta2 C34 N4 97.1(2)
N2 Ta2 C34 C35 100.2(18)
O2 Ta2 C34 C35 18.8(17)
N4 Ta2 C34 C35 -161.9(19)
Cl2 Ta2 C34 C35 -156.0(18)
C15 Ta2 C34 C35 -8.0(18)
C12 Ta2 C34 C35 -46.6(19)
C11 Ta2 C34 C35 2.0(19)
C14 Ta2 C34 C35 -41.5(18)
C13 Ta2 C34 C35 -64.8(18)
N1 Ta1 O1 C21 101.6(2)
N3 Ta1 O1 C21 -1.0(2)
C3 Ta1 O1 C21 -154.3(2)
Cl1 Ta1 O1 C21 -6.6(3)
C2 Ta1 O1 C21 -169.0(2)
C1 Ta1 O1 C21 -142.1(2)
C4 Ta1 O1 C21 -119.3(2)
C5 Ta1 O1 C21 -110.2(2)
N1 Ta1 N3 C21 -88.0(2)
O1 Ta1 N3 C21 1.0(2)
C3 Ta1 N3 C21 34.8(3)
Cl1 Ta1 N3 C21 177.4(2)
C2 Ta1 N3 C21 41.6(5)
C1 Ta1 N3 C21 119.7(3)
C4 Ta1 N3 C21 66.6(2)
C5 Ta1 N3 C21 100.9(2)
N1 Ta1 N3 C26 87.5(3)
O1 Ta1 N3 C26 176.5(4)
C3 Ta1 N3 C26 -149.7(3)
Cl1 Ta1 N3 C26 -7.1(3)
C2 Ta1 N3 C26 -142.9(4)
C1 Ta1 N3 C26 -64.8(4)
C4 Ta1 N3 C26 -117.9(3)
C5 Ta1 N3 C26 -83.6(4)
C21 Ta1 N3 C26 175.5(5)
C59 C58 C57 C61 -2.5(5)
C63 C58 C57 C61 176.6(4)
Ta4 C58 C57 C61 -67.9(3)
C59 C58 C57 C62 -177.4(4)
C63 C58 C57 C62 1.6(7)
Ta4 C58 C57 C62 117.1(4)
C59 C58 C57 Ta4 65.4(3)
C63 C58 C57 Ta4 -115.5(4)
N6 Ta4 C57 C58 65.3(2)
O4 Ta4 C57 C58 157.8(2)
N8 Ta4 C57 C58 -173.77(19)
Cl4 Ta4 C57 C58 -49.0(3)
C61 Ta4 C57 C58 -114.1(3)
C59 Ta4 C57 C58 -37.2(2)
C60 Ta4 C57 C58 -77.5(2)
C80 Ta4 C57 C58 169.5(2)
N6 Ta4 C57 C61 179.4(2)
O4 Ta4 C57 C61 -88.1(2)
N8 Ta4 C57 C61 -59.7(3)
Cl4 Ta4 C57 C61 65.1(3)
C58 Ta4 C57 C61 114.1(3)
C59 Ta4 C57 C61 76.9(2)
C60 Ta4 C57 C61 36.6(2)
C80 Ta4 C57 C61 -76.4(2)
N6 Ta4 C57 C62 -57.3(4)
O4 Ta4 C57 C62 35.2(3)
N8 Ta4 C57 C62 63.6(4)
Cl4 Ta4 C57 C62 -171.6(3)
C58 Ta4 C57 C62 -122.6(4)
C61 Ta4 C57 C62 123.3(5)
C59 Ta4 C57 C62 -159.7(4)
C60 Ta4 C57 C62 159.9(4)
C80 Ta4 C57 C62 46.9(3)
C27 C28 C29 C30 1.5(6)
C76 C77 C72 C73 4.4(6)
C79 C77 C72 C73 -175.1(4)
C76 C77 C72 N7 178.6(4)
C79 C77 C72 N7 -0.9(6)
C21 N3 C26 C31 -94.3(5)
Ta1 N3 C26 C31 91.6(4)
C21 N3 C26 C27 93.1(5)
Ta1 N3 C26 C27 -81.0(4)
C39 C44 C43 C42 -3.6(6)
C45 C44 C43 C42 174.4(4)
O2 C34 N4 C39 173.3(3)
C35 C34 N4 C39 -9.5(6)
Ta2 C34 N4 C39 173.8(4)
O2 C34 N4 Ta2 -0.6(3)
C35 C34 N4 Ta2 176.7(3)
N2 Ta2 N4 C34 89.5(2)
O2 Ta2 N4 C34 0.36(19)
Cl2 Ta2 N4 C34 -174.4(2)
C15 Ta2 N4 C34 -32.7(3)
C12 Ta2 N4 C34 -116.1(3)
C11 Ta2 N4 C34 -37.1(5)
C14 Ta2 N4 C34 -64.4(2)
C13 Ta2 N4 C34 -98.2(2)
N2 Ta2 N4 C39 -83.3(4)
O2 Ta2 N4 C39 -172.5(4)
Cl2 Ta2 N4 C39 12.7(3)
C15 Ta2 N4 C39 154.5(3)
C12 Ta2 N4 C39 71.0(4)
C11 Ta2 N4 C39 150.1(4)
C14 Ta2 N4 C39 122.8(3)
C13 Ta2 N4 C39 88.9(4)
C34 Ta2 N4 C39 -172.8(5)
C48 C47 C51 C50 3.2(4)
C52 C47 C51 C50 176.8(3)
Ta3 C47 C51 C50 -63.3(2)
C48 C47 C51 C56 -173.8(3)
C52 C47 C51 C56 -0.2(6)
Ta3 C47 C51 C56 119.7(4)
C48 C47 C51 Ta3 66.5(2)
C52 C47 C51 Ta3 -119.9(4)
N5 Ta3 C51 C50 112.2(3)
O3 Ta3 C51 C50 -13.9(3)
N7 Ta3 C51 C50 -79.1(3)
Cl3 Ta3 C51 C50 -154.4(2)
C49 Ta3 C51 C50 37.6(2)
C47 Ta3 C51 C50 116.4(4)
C48 Ta3 C51 C50 78.8(3)
C67 Ta3 C51 C50 -45.2(3)
N5 Ta3 C51 C47 -4.2(3)
O3 Ta3 C51 C47 -130.4(2)
N7 Ta3 C51 C47 164.5(2)
Cl3 Ta3 C51 C47 89.1(2)
C49 Ta3 C51 C47 -78.8(3)
C48 Ta3 C51 C47 -37.6(2)
C50 Ta3 C51 C47 -116.4(4)
C67 Ta3 C51 C47 -161.6(2)
N5 Ta3 C51 C56 -125.0(3)
O3 Ta3 C51 C56 108.9(3)
N7 Ta3 C51 C56 43.7(4)
Cl3 Ta3 C51 C56 -31.6(3)
C49 Ta3 C51 C56 160.5(4)
C47 Ta3 C51 C56 -120.8(4)
C48 Ta3 C51 C56 -158.4(4)
C50 Ta3 C51 C56 122.8(5)
C67 Ta3 C51 C56 77.6(4)
C73 C72 N7 C67 -100.0(5)
C77 C72 N7 C67 85.7(5)
C73 C72 N7 Ta3 93.7(4)
C77 C72 N7 Ta3 -80.6(5)
N5 Ta3 N7 C67 -86.5(2)
O3 Ta3 N7 C67 2.41(19)
Cl3 Ta3 N7 C67 177.1(2)
C49 Ta3 N7 C67 34.5(3)
C47 Ta3 N7 C67 118.5(3)
C48 Ta3 N7 C67 34.5(5)
C50 Ta3 N7 C67 66.8(2)
C51 Ta3 N7 C67 101.1(2)
N5 Ta3 N7 C72 83.0(4)
O3 Ta3 N7 C72 171.9(4)
Cl3 Ta3 N7 C72 -13.4(3)
C49 Ta3 N7 C72 -156.0(3)
C47 Ta3 N7 C72 -72.0(4)
C48 Ta3 N7 C72 -156.0(4)
C50 Ta3 N7 C72 -123.7(3)
C51 Ta3 N7 C72 -89.4(4)
C67 Ta3 N7 C72 169.5(5)
C43 C44 C39 C40 7.1(6)
C45 C44 C39 C40 -170.9(4)
C43 C44 C39 N4 179.4(4)
C45 C44 C39 N4 1.5(6)
C34 N4 C39 C44 97.0(5)
Ta2 N4 C39 C44 -92.2(4)
C34 N4 C39 C40 -90.4(5)
Ta2 N4 C39 C40 80.4(5)
Ta4 O4 C80 N8 -2.5(3)
Ta4 O4 C80 C81 176.9(3)
C85 N8 C80 O4 178.2(4)
Ta4 N8 C80 O4 2.4(3)
C85 N8 C80 C81 -1.1(7)
Ta4 N8 C80 C81 -176.9(4)
C85 N8 C80 Ta4 175.8(4)
N6 Ta4 C80 O4 82.4(2)
N8 Ta4 C80 O4 -177.2(4)
C57 Ta4 C80 O4 -23.6(2)
Cl4 Ta4 C80 O4 -176.03(19)
C58 Ta4 C80 O4 -15.0(3)
C61 Ta4 C80 O4 -57.1(2)
C59 Ta4 C80 O4 -69.7(3)
C60 Ta4 C80 O4 -82.0(2)
N6 Ta4 C80 N8 -100.4(2)
O4 Ta4 C80 N8 177.2(4)
C57 Ta4 C80 N8 153.6(2)
Cl4 Ta4 C80 N8 1.2(2)
C58 Ta4 C80 N8 162.2(2)
C61 Ta4 C80 N8 120.1(2)
C59 Ta4 C80 N8 107.5(3)
C60 Ta4 C80 N8 95.2(2)
N6 Ta4 C80 C81 64(2)
O4 Ta4 C80 C81 -18.6(18)
N8 Ta4 C80 C81 164(2)
C57 Ta4 C80 C81 -42(2)
Cl4 Ta4 C80 C81 165.3(19)
C58 Ta4 C80 C81 -34(2)
C61 Ta4 C80 C81 -75.7(19)
C59 Ta4 C80 C81 -88.4(19)
C60 Ta4 C80 C81 -100.7(19)
N6 Ta4 C60 C61 -104.9(3)
O4 Ta4 C60 C61 19.7(3)
N8 Ta4 C60 C61 84.0(3)
C57 Ta4 C60 C61 -38.3(3)
Cl4 Ta4 C60 C61 161.1(3)
C58 Ta4 C60 C61 -79.8(3)
C59 Ta4 C60 C61 -117.6(4)
C80 Ta4 C60 C61 50.8(3)
N6 Ta4 C60 C59 12.7(3)
O4 Ta4 C60 C59 137.3(2)
N8 Ta4 C60 C59 -158.4(2)
C57 Ta4 C60 C59 79.3(3)
Cl4 Ta4 C60 C59 -81.3(2)
C58 Ta4 C60 C59 37.8(2)
C61 Ta4 C60 C59 117.6(4)
C80 Ta4 C60 C59 168.4(2)
N6 Ta4 C60 C65 131.2(4)
O4 Ta4 C60 C65 -104.1(4)
N8 Ta4 C60 C65 -39.9(4)
C57 Ta4 C60 C65 -162.2(4)
Cl4 Ta4 C60 C65 37.3(4)
C58 Ta4 C60 C65 156.3(4)
C61 Ta4 C60 C65 -123.8(5)
C59 Ta4 C60 C65 118.6(5)
C80 Ta4 C60 C65 -73.0(4)
C1 C2 C3 C4 2.3(5)
C7 C2 C3 C4 -176.1(4)
Ta1 C2 C3 C4 67.8(3)
C1 C2 C3 C8 176.4(4)
C7 C2 C3 C8 -2.0(7)
Ta1 C2 C3 C8 -118.0(4)
C1 C2 C3 Ta1 -65.6(3)
C7 C2 C3 Ta1 116.1(4)
N1 Ta1 C3 C2 -61.3(2)
O1 Ta1 C3 C2 -154.4(2)
N3 Ta1 C3 C2 176.3(2)
Cl1 Ta1 C3 C2 55.3(3)
C1 Ta1 C3 C2 36.7(2)
C4 Ta1 C3 C2 113.8(3)
C5 Ta1 C3 C2 77.3(2)
C21 Ta1 C3 C2 -167.0(2)
N1 Ta1 C3 C4 -175.1(2)
O1 Ta1 C3 C4 91.8(3)
N3 Ta1 C3 C4 62.5(3)
Cl1 Ta1 C3 C4 -58.5(3)
C2 Ta1 C3 C4 -113.8(3)
C1 Ta1 C3 C4 -77.1(3)
C5 Ta1 C3 C4 -36.5(2)
C21 Ta1 C3 C4 79.2(3)
N1 Ta1 C3 C8 61.3(4)
O1 Ta1 C3 C8 -31.8(3)
N3 Ta1 C3 C8 -61.0(4)
Cl1 Ta1 C3 C8 178.0(3)
C2 Ta1 C3 C8 122.6(5)
C1 Ta1 C3 C8 159.3(4)
C4 Ta1 C3 C8 -123.6(5)
C5 Ta1 C3 C8 -160.1(4)
C21 Ta1 C3 C8 -44.4(4)
C94 C93 C98 C97 -0.2(6)
C99 C93 C98 C97 179.8(4)
O2 C34 C35 C36 -6.7(5)
N4 C34 C35 C36 176.2(3)
Ta2 C34 C35 C36 -23.9(19)
O2 C34 C35 C38 -127.9(4)
N4 C34 C35 C38 55.1(5)
Ta2 C34 C35 C38 -145.1(17)
O2 C34 C35 C37 112.4(4)
N4 C34 C35 C37 -64.7(5)
Ta2 C34 C35 C37 95.2(18)
C42 C41 C40 C39 2.6(6)
C42 C41 C40 C46 -176.0(4)
C44 C39 C40 C41 -6.6(6)
N4 C39 C40 C41 -179.1(3)
C44 C39 C40 C46 172.1(4)
N4 C39 C40 C46 -0.5(6)
C47 C51 C50 C49 -1.6(4)
C56 C51 C50 C49 175.4(3)
Ta3 C51 C50 C49 -64.2(2)
C47 C51 C50 C55 -179.8(3)
C56 C51 C50 C55 -2.8(6)
Ta3 C51 C50 C55 117.6(3)
C47 C51 C50 Ta3 62.7(2)
C56 C51 C50 Ta3 -120.4(4)
N5 Ta3 C50 C51 -108.4(3)
O3 Ta3 C50 C51 166.7(3)
N7 Ta3 C50 C51 114.7(2)
Cl3 Ta3 C50 C51 27.4(3)
C49 Ta3 C50 C51 -115.5(3)
C47 Ta3 C50 C51 -37.1(2)
C48 Ta3 C50 C51 -77.9(3)
C67 Ta3 C50 C51 141.7(2)
N5 Ta3 C50 C49 7.1(3)
O3 Ta3 C50 C49 -77.8(2)
N7 Ta3 C50 C49 -129.8(2)
Cl3 Ta3 C50 C49 143.0(2)
C47 Ta3 C50 C49 78.4(3)
C48 Ta3 C50 C49 37.6(2)
C51 Ta3 C50 C49 115.5(3)
C67 Ta3 C50 C49 -102.7(2)
N5 Ta3 C50 C55 127.6(3)
O3 Ta3 C50 C55 42.7(3)
N7 Ta3 C50 C55 -9.3(4)
Cl3 Ta3 C50 C55 -96.5(3)
C49 Ta3 C50 C55 120.5(4)
C47 Ta3 C50 C55 -161.1(4)
C48 Ta3 C50 C55 158.1(4)
C51 Ta3 C50 C55 -124.0(5)
C67 Ta3 C50 C55 17.8(3)
C51 C47 C48 C49 -3.6(4)
C52 C47 C48 C49 -177.2(3)
Ta3 C47 C48 C49 63.9(2)
C51 C47 C48 C53 175.6(3)
C52 C47 C48 C53 2.0(6)
Ta3 C47 C48 C53 -117.0(4)
C51 C47 C48 Ta3 -67.5(2)
C52 C47 C48 Ta3 118.9(3)
N5 Ta3 C48 C47 -120.7(3)
O3 Ta3 C48 C47 144.2(2)
N7 Ta3 C48 C47 116.2(4)
Cl3 Ta3 C48 C47 -22.6(3)
C49 Ta3 C48 C47 116.2(3)
C50 Ta3 C48 C47 78.4(2)
C51 Ta3 C48 C47 38.1(2)
C67 Ta3 C48 C47 138.6(2)
N5 Ta3 C48 C49 123.1(2)
O3 Ta3 C48 C49 28.0(2)
N7 Ta3 C48 C49 0.0(5)
Cl3 Ta3 C48 C49 -138.8(2)
C47 Ta3 C48 C49 -116.2(3)
C50 Ta3 C48 C49 -37.8(2)
C51 Ta3 C48 C49 -78.1(3)
C67 Ta3 C48 C49 22.4(3)
N5 Ta3 C48 C53 1.3(4)
O3 Ta3 C48 C53 -93.9(4)
N7 Ta3 C48 C53 -121.8(4)
Cl3 Ta3 C48 C53 99.4(3)
C49 Ta3 C48 C53 -121.8(5)
C47 Ta3 C48 C53 122.0(5)
C50 Ta3 C48 C53 -159.7(4)
C51 Ta3 C48 C53 160.0(4)
C67 Ta3 C48 C53 -99.4(4)
C13 C12 C11 C15 3.6(4)
C17 C12 C11 C15 177.2(3)
Ta2 C12 C11 C15 -63.7(3)
C13 C12 C11 C16 -175.0(3)
C17 C12 C11 C16 -1.4(6)
Ta2 C12 C11 C16 117.7(4)
C13 C12 C11 Ta2 67.3(2)
C17 C12 C11 Ta2 -119.1(4)
N2 Ta2 C11 C12 120.4(3)
O2 Ta2 C11 C12 -143.1(2)
N4 Ta2 C11 C12 -110.5(4)
Cl2 Ta2 C11 C12 22.7(3)
C15 Ta2 C11 C12 -116.9(3)
C14 Ta2 C11 C12 -78.5(3)
C13 Ta2 C11 C12 -38.6(2)
C34 Ta2 C11 C12 -134.8(2)
N2 Ta2 C11 C15 -122.7(2)
O2 Ta2 C11 C15 -26.3(2)
N4 Ta2 C11 C15 6.3(5)
Cl2 Ta2 C11 C15 139.5(2)
C12 Ta2 C11 C15 116.9(3)
C14 Ta2 C11 C15 38.3(2)
C13 Ta2 C11 C15 78.2(2)
C34 Ta2 C11 C15 -17.9(3)
N2 Ta2 C11 C16 -2.4(4)
O2 Ta2 C11 C16 94.0(4)
N4 Ta2 C11 C16 126.6(4)
Cl2 Ta2 C11 C16 -100.2(4)
C15 Ta2 C11 C16 120.3(5)
C12 Ta2 C11 C16 -122.9(5)
C14 Ta2 C11 C16 158.6(4)
C13 Ta2 C11 C16 -161.5(4)
C34 Ta2 C11 C16 102.4(4)
C59 C60 C61 C57 1.4(5)
C65 C60 C61 C57 -178.2(4)
Ta4 C60 C61 C57 63.9(3)
C59 C60 C61 C66 177.5(4)
C65 C60 C61 C66 -2.2(7)
Ta4 C60 C61 C66 -120.0(5)
C59 C60 C61 Ta4 -62.5(3)
C65 C60 C61 Ta4 117.9(4)
C58 C57 C61 C60 0.7(5)
C62 C57 C61 C60 175.6(4)
Ta4 C57 C61 C60 -67.0(3)
C58 C57 C61 C66 -175.5(4)
C62 C57 C61 C66 -0.5(7)
Ta4 C57 C61 C66 116.8(4)
C58 C57 C61 Ta4 67.7(3)
C62 C57 C61 Ta4 -117.4(4)
N6 Ta4 C61 C60 114.1(3)
O4 Ta4 C61 C60 -161.0(3)
N8 Ta4 C61 C60 -109.2(3)
C57 Ta4 C61 C60 114.9(4)
Cl4 Ta4 C61 C60 -20.8(3)
C58 Ta4 C61 C60 77.1(3)
C59 Ta4 C61 C60 36.1(2)
C80 Ta4 C61 C60 -136.0(3)
N6 Ta4 C61 C57 -0.9(3)
O4 Ta4 C61 C57 84.0(2)
N8 Ta4 C61 C57 135.8(2)
Cl4 Ta4 C61 C57 -135.8(2)
C58 Ta4 C61 C57 -37.8(2)
C59 Ta4 C61 C57 -78.9(3)
C60 Ta4 C61 C57 -114.9(4)
C80 Ta4 C61 C57 109.0(2)
N6 Ta4 C61 C66 -121.0(3)
O4 Ta4 C61 C66 -36.1(3)
N8 Ta4 C61 C66 15.7(4)
C57 Ta4 C61 C66 -120.1(4)
Cl4 Ta4 C61 C66 104.1(3)
C58 Ta4 C61 C66 -157.9(4)
C59 Ta4 C61 C66 161.0(4)
C60 Ta4 C61 C66 125.0(5)
C80 Ta4 C61 C66 -11.1(3)
C47 C48 C49 C50 2.6(4)
C53 C48 C49 C50 -176.5(3)
Ta3 C48 C49 C50 67.2(2)
C47 C48 C49 C54 175.9(3)
C53 C48 C49 C54 -3.2(6)
Ta3 C48 C49 C54 -119.5(3)
C47 C48 C49 Ta3 -64.6(2)
C53 C48 C49 Ta3 116.3(4)
C51 C50 C49 C48 -0.6(4)
C55 C50 C49 C48 177.6(3)
Ta3 C50 C49 C48 -67.1(2)
C51 C50 C49 C54 -173.9(3)
C55 C50 C49 C54 4.3(6)
Ta3 C50 C49 C54 119.7(4)
C51 C50 C49 Ta3 66.4(2)
C55 C50 C49 Ta3 -115.3(3)
N5 Ta3 C49 C48 -60.6(3)
O3 Ta3 C49 C48 -151.6(3)
N7 Ta3 C49 C48 -180.0(2)
Cl3 Ta3 C49 C48 60.5(3)
C47 Ta3 C49 C48 36.7(2)
C50 Ta3 C49 C48 114.7(3)
C51 Ta3 C49 C48 78.0(2)
C67 Ta3 C49 C48 -163.4(2)
N5 Ta3 C49 C50 -175.3(2)
O3 Ta3 C49 C50 93.7(2)
N7 Ta3 C49 C50 65.4(3)
Cl3 Ta3 C49 C50 -54.1(3)
C47 Ta3 C49 C50 -77.9(2)
C48 Ta3 C49 C50 -114.7(3)
C51 Ta3 C49 C50 -36.6(2)
C67 Ta3 C49 C50 81.9(2)
N5 Ta3 C49 C54 61.8(4)
O3 Ta3 C49 C54 -29.2(3)
N7 Ta3 C49 C54 -57.6(4)
Cl3 Ta3 C49 C54 -177.1(3)
C47 Ta3 C49 C54 159.1(4)
C48 Ta3 C49 C54 122.4(5)
C50 Ta3 C49 C54 -122.9(5)
C51 Ta3 C49 C54 -159.6(4)
C67 Ta3 C49 C54 -41.0(4)
C89 C90 C85 C86 0.8(6)
C92 C90 C85 C86 -177.8(4)
C89 C90 C85 N8 173.7(4)
C92 C90 C85 N8 -4.9(6)
C80 N8 C85 C86 -95.2(5)
Ta4 N8 C85 C86 78.8(5)
C80 N8 C85 C90 91.8(5)
Ta4 N8 C85 C90 -94.2(4)
C72 N7 C67 O3 -174.2(3)
Ta3 N7 C67 O3 -3.6(3)
C72 N7 C67 C68 6.2(7)
Ta3 N7 C67 C68 176.8(4)
C72 N7 C67 Ta3 -170.6(4)
Ta3 O3 C67 N7 3.8(3)
Ta3 O3 C67 C68 -176.5(3)
N5 Ta3 C67 N7 99.3(2)
O3 Ta3 C67 N7 -175.8(3)
Cl3 Ta3 C67 N7 -3.0(2)
C49 Ta3 C67 N7 -152.3(2)
C47 Ta3 C67 N7 -116.6(3)
C48 Ta3 C67 N7 -164.8(2)
C50 Ta3 C67 N7 -118.5(2)
C51 Ta3 C67 N7 -95.6(2)
N5 Ta3 C67 O3 -84.9(2)
N7 Ta3 C67 O3 175.8(3)
Cl3 Ta3 C67 O3 172.77(18)
C49 Ta3 C67 O3 23.5(2)
C47 Ta3 C67 O3 59.2(4)
C48 Ta3 C67 O3 11.0(3)
C50 Ta3 C67 O3 57.3(2)
C51 Ta3 C67 O3 80.2(2)
N5 Ta3 C67 C68 -68.3(13)
O3 Ta3 C67 C68 16.6(12)
N7 Ta3 C67 C68 -167.6(15)
Cl3 Ta3 C67 C68 -170.6(13)
C49 Ta3 C67 C68 40.1(14)
C47 Ta3 C67 C68 75.8(14)
C48 Ta3 C67 C68 27.6(14)
C50 Ta3 C67 C68 73.9(13)
C51 Ta3 C67 C68 96.8(13)
C27 C26 C31 C30 -0.9(6)
N3 C26 C31 C30 -173.3(4)
C27 C26 C31 C33 177.9(4)
N3 C26 C31 C33 5.5(6)
N2 Ta2 C14 C13 107.6(3)
O2 Ta2 C14 C13 -164.8(3)
N4 Ta2 C14 C13 -112.7(2)
Cl2 Ta2 C14 C13 -26.5(3)
C15 Ta2 C14 C13 116.0(4)
C12 Ta2 C14 C13 37.5(2)
C11 Ta2 C14 C13 78.1(3)
C34 Ta2 C14 C13 -139.3(2)
N2 Ta2 C14 C15 -8.4(4)
O2 Ta2 C14 C15 79.1(2)
N4 Ta2 C14 C15 131.3(2)
Cl2 Ta2 C14 C15 -142.5(2)
C12 Ta2 C14 C15 -78.5(3)
C11 Ta2 C14 C15 -38.0(2)
C13 Ta2 C14 C15 -116.0(4)
C34 Ta2 C14 C15 104.7(2)
N2 Ta2 C14 C19 -127.7(3)
O2 Ta2 C14 C19 -40.1(3)
N4 Ta2 C14 C19 12.0(4)
Cl2 Ta2 C14 C19 98.2(3)
C15 Ta2 C14 C19 -119.3(5)
C12 Ta2 C14 C19 162.2(4)
C11 Ta2 C14 C19 -157.2(4)
C13 Ta2 C14 C19 124.7(5)
C34 Ta2 C14 C19 -14.6(3)
C40 C41 C42 C43 0.7(6)
C44 C43 C42 C41 -0.2(6)
C88 C87 C86 C85 1.0(7)
C88 C87 C86 C91 -178.3(4)
C90 C85 C86 C87 -0.8(6)
N8 C85 C86 C87 -173.7(4)
C90 C85 C86 C91 178.5(4)
N8 C85 C86 C91 5.6(6)
C12 C11 C15 C14 -3.2(4)
C16 C11 C15 C14 175.5(3)
Ta2 C11 C15 C14 -67.7(2)
C12 C11 C15 C20 -176.8(3)
C16 C11 C15 C20 1.9(6)
Ta2 C11 C15 C20 118.7(3)
C12 C11 C15 Ta2 64.5(3)
C16 C11 C15 Ta2 -116.8(4)
C13 C14 C15 C11 1.4(4)
C19 C14 C15 C11 -176.6(3)
Ta2 C14 C15 C11 67.4(2)
C13 C14 C15 C20 175.1(3)
C19 C14 C15 C20 -2.9(6)
Ta2 C14 C15 C20 -118.9(4)
C13 C14 C15 Ta2 -66.0(2)
C19 C14 C15 Ta2 115.9(3)
N2 Ta2 C15 C11 60.5(3)
O2 Ta2 C15 C11 153.7(2)
N4 Ta2 C15 C11 -177.4(2)
Cl2 Ta2 C15 C11 -59.2(3)
C12 Ta2 C15 C11 -36.1(2)
C14 Ta2 C15 C11 -113.8(3)
C13 Ta2 C15 C11 -77.8(3)
C34 Ta2 C15 C11 166.8(2)
N2 Ta2 C15 C14 174.3(2)
O2 Ta2 C15 C14 -92.5(2)
N4 Ta2 C15 C14 -63.6(3)
Cl2 Ta2 C15 C14 54.6(3)
C12 Ta2 C15 C14 77.7(3)
C11 Ta2 C15 C14 113.8(3)
C13 Ta2 C15 C14 36.0(2)
C34 Ta2 C15 C14 -79.4(2)
N2 Ta2 C15 C20 -63.1(4)
O2 Ta2 C15 C20 30.2(3)
N4 Ta2 C15 C20 59.1(4)
Cl2 Ta2 C15 C20 177.3(3)
C12 Ta2 C15 C20 -159.7(4)
C11 Ta2 C15 C20 -123.5(5)
C14 Ta2 C15 C20 122.7(5)
C13 Ta2 C15 C20 158.7(4)
C34 Ta2 C15 C20 43.3(4)
C72 C77 C76 C75 -1.6(6)
C79 C77 C76 C75 177.9(4)
C15 C14 C13 C12 0.8(4)
C19 C14 C13 C12 178.8(3)
Ta2 C14 C13 C12 -63.0(2)
C15 C14 C13 C18 -175.3(3)
C19 C14 C13 C18 2.7(6)
Ta2 C14 C13 C18 120.9(4)
C15 C14 C13 Ta2 63.8(2)
C19 C14 C13 Ta2 -118.2(4)
C11 C12 C13 C14 -2.8(4)
C17 C12 C13 C14 -176.5(3)
Ta2 C12 C13 C14 63.8(2)
C11 C12 C13 C18 173.5(3)
C17 C12 C13 C18 -0.3(6)
Ta2 C12 C13 C18 -119.9(3)
C11 C12 C13 Ta2 -66.6(2)
C17 C12 C13 Ta2 119.7(4)
N2 Ta2 C13 C14 -110.9(3)
O2 Ta2 C13 C14 15.9(3)
N4 Ta2 C13 C14 80.3(3)
Cl2 Ta2 C13 C14 155.3(2)
C15 Ta2 C13 C14 -37.6(2)
C12 Ta2 C13 C14 -116.3(4)
C11 Ta2 C13 C14 -78.8(3)
C34 Ta2 C13 C14 46.9(3)
N2 Ta2 C13 C12 5.4(4)
O2 Ta2 C13 C12 132.2(2)
N4 Ta2 C13 C12 -163.4(2)
Cl2 Ta2 C13 C12 -88.4(2)
C15 Ta2 C13 C12 78.7(3)
C11 Ta2 C13 C12 37.5(2)
C14 Ta2 C13 C12 116.3(4)
C34 Ta2 C13 C12 163.2(2)
N2 Ta2 C13 C18 124.9(3)
O2 Ta2 C13 C18 -108.2(3)
N4 Ta2 C13 C18 -43.8(4)
Cl2 Ta2 C13 C18 31.2(3)
C15 Ta2 C13 C18 -161.7(4)
C12 Ta2 C13 C18 119.6(5)
C11 Ta2 C13 C18 157.1(4)
C14 Ta2 C13 C18 -124.1(5)
C34 Ta2 C13 C18 -77.2(4)
N7 C67 C68 C71 -125.5(4)
O3 C67 C68 C71 54.9(4)
Ta3 C67 C68 C71 40.1(15)
N7 C67 C68 C70 -4.0(6)
O3 C67 C68 C70 176.4(3)
Ta3 C67 C68 C70 161.6(12)
N7 C67 C68 C69 117.1(5)
O3 C67 C68 C69 -62.5(5)
Ta3 C67 C68 C69 -77.4(14)
C77 C72 C73 C74 -4.5(6)
N7 C72 C73 C74 -178.8(4)
C77 C72 C73 C78 173.6(4)
N7 C72 C73 C78 -0.7(6)
C75 C74 C73 C72 1.9(6)
C75 C74 C73 C78 -176.2(4)
C93 C98 C97 C96 0.3(7)
C73 C74 C75 C76 0.8(7)
C77 C76 C75 C74 -0.9(6)
C111 C112 C107 C108 0.7(7)
C111 C112 C107 C113 -177.9(4)
C2 C3 C4 C5 -0.6(5)
C8 C3 C4 C5 -174.7(4)
Ta1 C3 C4 C5 66.7(3)
C2 C3 C4 C9 175.5(4)
C8 C3 C4 C9 1.4(7)
Ta1 C3 C4 C9 -117.2(4)
C2 C3 C4 Ta1 -67.3(3)
C8 C3 C4 Ta1 118.6(4)
N1 Ta1 C4 C5 -107.8(3)
O1 Ta1 C4 C5 164.2(3)
N3 Ta1 C4 C5 112.1(2)
C3 Ta1 C4 C5 -115.0(4)
Cl1 Ta1 C4 C5 24.7(3)
C2 Ta1 C4 C5 -76.9(3)
C1 Ta1 C4 C5 -36.4(2)
C21 Ta1 C4 C5 138.9(3)
N1 Ta1 C4 C3 7.3(4)
O1 Ta1 C4 C3 -80.8(3)
N3 Ta1 C4 C3 -132.9(2)
Cl1 Ta1 C4 C3 139.7(2)
C2 Ta1 C4 C3 38.1(2)
C1 Ta1 C4 C3 78.6(3)
C5 Ta1 C4 C3 115.0(4)
C21 Ta1 C4 C3 -106.1(3)
N1 Ta1 C4 C9 127.5(3)
O1 Ta1 C4 C9 39.5(3)
N3 Ta1 C4 C9 -12.6(3)
C3 Ta1 C4 C9 120.3(4)
Cl1 Ta1 C4 C9 -100.0(3)
C2 Ta1 C4 C9 158.4(4)
C1 Ta1 C4 C9 -161.1(4)
C5 Ta1 C4 C9 -124.7(4)
C21 Ta1 C4 C9 14.2(3)
C108 C109 C110 C111 -0.4(7)
C3 C4 C5 C1 -1.3(5)
C9 C4 C5 C1 -177.3(4)
Ta1 C4 C5 C1 62.6(3)
C3 C4 C5 C10 177.1(4)
C9 C4 C5 C10 1.0(7)
Ta1 C4 C5 C10 -119.1(4)
C3 C4 C5 Ta1 -63.9(3)
C9 C4 C5 Ta1 120.1(4)
N1 Ta1 C5 C4 111.6(3)
O1 Ta1 C5 C4 -16.7(3)
N3 Ta1 C5 C4 -81.3(3)
C3 Ta1 C5 C4 38.3(3)
Cl1 Ta1 C5 C4 -157.0(3)
C2 Ta1 C5 C4 80.1(3)
C1 Ta1 C5 C4 117.1(4)
C21 Ta1 C5 C4 -48.2(3)
N1 Ta1 C5 C1 -5.5(3)
O1 Ta1 C5 C1 -133.8(2)
N3 Ta1 C5 C1 161.6(2)
C3 Ta1 C5 C1 -78.8(3)
Cl1 Ta1 C5 C1 85.9(2)
C2 Ta1 C5 C1 -37.0(2)
C4 Ta1 C5 C1 -117.1(4)
C21 Ta1 C5 C1 -165.3(2)
N1 Ta1 C5 C10 -124.8(4)
O1 Ta1 C5 C10 107.0(4)
N3 Ta1 C5 C10 42.3(4)
C3 Ta1 C5 C10 162.0(4)
Cl1 Ta1 C5 C10 -33.4(4)
C2 Ta1 C5 C10 -156.3(4)
C1 Ta1 C5 C10 -119.2(5)
C4 Ta1 C5 C10 123.7(5)
C21 Ta1 C5 C10 75.5(4)
C104 C105 C100 C101 -0.4(7)
C104 C105 C100 C106 -179.0(4)
C109 C110 C111 C112 0.4(7)
C107 C112 C111 C110 -0.6(7)
C29 C28 C27 C26 -1.9(6)
C29 C28 C27 C32 178.3(4)
C31 C26 C27 C28 1.6(6)
N3 C26 C27 C28 173.9(3)
C31 C26 C27 C32 -178.6(4)
N3 C26 C27 C32 -6.2(6)
C96 C95 C94 C93 0.0(7)
C98 C93 C94 C95 0.1(6)
C99 C93 C94 C95 -179.9(4)
C100 C105 C104 C103 0.8(7)
C26 N3 C21 O1 -177.5(3)
Ta1 N3 C21 O1 -1.6(3)
C26 N3 C21 C22 2.9(7)
Ta1 N3 C21 C22 178.8(4)
C26 N3 C21 Ta1 -175.9(4)
Ta1 O1 C21 N3 1.6(3)
Ta1 O1 C21 C22 -178.7(3)
N1 Ta1 C21 N3 98.8(2)
O1 Ta1 C21 N3 -178.2(4)
C3 Ta1 C21 N3 -152.6(2)
Cl1 Ta1 C21 N3 -2.8(2)
C2 Ta1 C21 N3 -163.1(2)
C1 Ta1 C21 N3 -111.0(3)
C4 Ta1 C21 N3 -118.8(2)
C5 Ta1 C21 N3 -94.8(2)
N1 Ta1 C21 O1 -83.0(2)
N3 Ta1 C21 O1 178.2(4)
C3 Ta1 C21 O1 25.6(2)
Cl1 Ta1 C21 O1 175.43(19)
C2 Ta1 C21 O1 15.1(3)
C1 Ta1 C21 O1 67.1(3)
C4 Ta1 C21 O1 59.4(2)
C5 Ta1 C21 O1 83.3(2)
N1 Ta1 C21 C22 -75.7(19)
O1 Ta1 C21 C22 7.4(17)
N3 Ta1 C21 C22 -174(2)
C3 Ta1 C21 C22 33.0(19)
Cl1 Ta1 C21 C22 -177.2(18)
C2 Ta1 C21 C22 22.5(19)
C1 Ta1 C21 C22 74.5(19)
C4 Ta1 C21 C22 66.8(19)
C5 Ta1 C21 C22 90.7(18)
O4 C80 C81 C84 -178.8(3)
N8 C80 C81 C84 0.4(6)
Ta4 C80 C81 C84 -161.8(18)
O4 C80 C81 C83 60.3(5)
N8 C80 C81 C83 -120.4(5)
Ta4 C80 C81 C83 77(2)
O4 C80 C81 C82 -56.9(5)
N8 C80 C81 C82 122.4(5)
Ta4 C80 C81 C82 -40(2)
C3 C2 C1 C5 -3.1(5)
C7 C2 C1 C5 175.3(4)
Ta1 C2 C1 C5 -67.3(3)
C3 C2 C1 C6 -176.2(4)
C7 C2 C1 C6 2.2(7)
Ta1 C2 C1 C6 119.6(4)
C3 C2 C1 Ta1 64.2(3)
C7 C2 C1 Ta1 -117.3(4)
C4 C5 C1 C2 2.7(5)
C10 C5 C1 C2 -175.7(4)
Ta1 C5 C1 C2 65.8(3)
C4 C5 C1 C6 175.9(4)
C10 C5 C1 C6 -2.5(7)
Ta1 C5 C1 C6 -121.0(4)
C4 C5 C1 Ta1 -63.1(3)
C10 C5 C1 Ta1 118.5(4)
N1 Ta1 C1 C2 60.7(3)
O1 Ta1 C1 C2 -52.1(3)
N3 Ta1 C1 C2 -147.0(3)
C3 Ta1 C1 C2 -37.7(2)
Cl1 Ta1 C1 C2 155.4(3)
C4 Ta1 C1 C2 -79.6(3)
C5 Ta1 C1 C2 -115.5(4)
C21 Ta1 C1 C2 -89.0(3)
N1 Ta1 C1 C5 176.2(2)
O1 Ta1 C1 C5 63.3(3)
N3 Ta1 C1 C5 -31.5(4)
C3 Ta1 C1 C5 77.7(3)
Cl1 Ta1 C1 C5 -89.2(2)
C2 Ta1 C1 C5 115.5(4)
C4 Ta1 C1 C5 35.8(2)
C21 Ta1 C1 C5 26.5(4)
N1 Ta1 C1 C6 -61.3(4)
O1 Ta1 C1 C6 -174.1(3)
N3 Ta1 C1 C6 91.0(4)
C3 Ta1 C1 C6 -159.7(4)
Cl1 Ta1 C1 C6 33.4(3)
C2 Ta1 C1 C6 -122.0(5)
C4 Ta1 C1 C6 158.4(4)
C5 Ta1 C1 C6 122.5(5)
C21 Ta1 C1 C6 149.1(3)
C105 C100 C101 C102 0.0(6)
C106 C100 C101 C102 178.6(4)
C103 C102 C101 C100 0.0(7)
C61 C60 C59 C58 -3.0(5)
C65 C60 C59 C58 176.7(4)
Ta4 C60 C59 C58 -65.5(3)
C61 C60 C59 C64 -175.0(4)
C65 C60 C59 C64 4.7(7)
Ta4 C60 C59 C64 122.5(4)
C61 C60 C59 Ta4 62.6(3)
C65 C60 C59 Ta4 -117.8(4)
C57 C58 C59 C60 3.4(5)
C63 C58 C59 C60 -175.7(4)
Ta4 C58 C59 C60 67.3(3)
C57 C58 C59 C64 175.4(4)
C63 C58 C59 C64 -3.7(7)
Ta4 C58 C59 C64 -120.6(4)
C57 C58 C59 Ta4 -64.0(3)
C63 C58 C59 Ta4 116.9(4)
N6 Ta4 C59 C60 -171.5(2)
O4 Ta4 C59 C60 -58.0(3)
N8 Ta4 C59 C60 35.4(4)
C57 Ta4 C59 C60 -77.5(3)
Cl4 Ta4 C59 C60 94.1(2)
C58 Ta4 C59 C60 -114.9(4)
C61 Ta4 C59 C60 -35.7(2)
C80 Ta4 C59 C60 -20.3(4)
N6 Ta4 C59 C58 -56.6(3)
O4 Ta4 C59 C58 56.8(3)
N8 Ta4 C59 C58 150.3(2)
C57 Ta4 C59 C58 37.4(2)
Cl4 Ta4 C59 C58 -151.0(2)
C61 Ta4 C59 C58 79.2(3)
C60 Ta4 C59 C58 114.9(4)
C80 Ta4 C59 C58 94.6(3)
N6 Ta4 C59 C64 64.8(4)
O4 Ta4 C59 C64 178.2(3)
N8 Ta4 C59 C64 -88.3(4)
C57 Ta4 C59 C64 158.8(4)
Cl4 Ta4 C59 C64 -29.6(3)
C58 Ta4 C59 C64 121.4(5)
C61 Ta4 C59 C64 -159.4(4)
C60 Ta4 C59 C64 -123.7(5)
C80 Ta4 C59 C64 -144.0(3)
C26 C31 C30 C29 0.5(6)
C33 C31 C30 C29 -178.3(4)
C28 C29 C30 C31 -0.8(6)
C86 C87 C88 C89 -1.2(7)
C87 C88 C89 C90 1.2(7)
C85 C90 C89 C88 -1.0(6)
C92 C90 C89 C88 177.6(4)
C110 C109 C108 C107 0.4(7)
C112 C107 C108 C109 -0.6(7)
C113 C107 C108 C109 178.0(4)
N3 C21 C22 C25 -1.2(6)
O1 C21 C22 C25 179.2(3)
Ta1 C21 C22 C25 172.5(16)
N3 C21 C22 C23 120.5(5)
O1 C21 C22 C23 -59.1(5)
Ta1 C21 C22 C23 -65.8(19)
N3 C21 C22 C24 -123.1(5)
O1 C21 C22 C24 57.3(5)
Ta1 C21 C22 C24 51(2)
C94 C95 C96 C97 0.1(7)
C98 C97 C96 C95 -0.2(7)
C101 C102 C103 C104 0.3(7)
C105 C104 C103 C102 -0.7(7)
